data_7108572
loop_
_publ_author_name
'Stephanie M. Taylor'
'Ruaraidh D. McIntosh'
'Stergios Piligkos'
'Scott J. Dalgarno'
'Euan K. Brechin'

_publ_section_title
;
 Calixarene-supported clusters: employment of complementary cluster
 ligands for the construction of a ferromagnetic [Mn5] cage
;
_journal_name_full Chem.Commun.
_journal_page_first 11190
_journal_paper_doi 10.1039/c2cc35944h
_journal_volume 48
_journal_year 2012
_chemical_formula_sum 'C169.8 H236 Mn5 N10.6 O26'
_chemical_formula_weight 3116.39
_chemical_name_common ST2832
_chemical_name_systematic
;
?
;
_space_group_IT_number 2
_symmetry_cell_setting triclinic
_symmetry_space_group_name_Hall '-P 1'
_symmetry_space_group_name_H-M 'P -1'
_atom_sites_solution_hydrogens geom
_atom_sites_solution_primary direct
_atom_sites_solution_secondary difmap
_audit_creation_method SHELXL-97
_cell_angle_alpha 100.189(2)
_cell_angle_beta 110.810(2)
_cell_angle_gamma 102.360(2)
_cell_formula_units_Z 2
_cell_length_a 19.5877(9)
_cell_length_b 21.2285(10)
_cell_length_c 22.6548(10)
_cell_measurement_reflns_used 9601
_cell_measurement_temperature 100(2)
_cell_measurement_theta_max 26.87
_cell_measurement_theta_min 2.17
_cell_volume 8265.0(7)
_computing_cell_refinement 'SAINT (Bruker, 1998)'
_computing_data_collection 'Apex II'
_computing_data_reduction 'SAINT (Bruker, 1998)'
_computing_molecular_graphics 'XSeed (Barbour, 2001)'
_computing_publication_material 'local program'
_computing_structure_refinement 'SHELXL-97 (Sheldrick, 1997)'
_computing_structure_solution 'SHELXS-97 (Sheldrick, 1990)'
_diffrn_ambient_temperature 100(2)
_diffrn_measured_fraction_theta_full 0.972
_diffrn_measured_fraction_theta_max 0.972
_diffrn_measurement_device_type 'Bruker X8 Apex II CCD Diffractometer'
_diffrn_measurement_method '\f and \w scans'
_diffrn_radiation_monochromator graphite
_diffrn_radiation_source 'fine-focus sealed tube'
_diffrn_radiation_type MoK\a
_diffrn_radiation_wavelength 0.71073
_diffrn_reflns_av_R_equivalents 0.0312
_diffrn_reflns_av_sigmaI/netI 0.0397
_diffrn_reflns_limit_h_max 20
_diffrn_reflns_limit_h_min -25
_diffrn_reflns_limit_k_max 26
_diffrn_reflns_limit_k_min -27
_diffrn_reflns_limit_l_max 28
_diffrn_reflns_limit_l_min -27
_diffrn_reflns_number 129252
_diffrn_reflns_theta_full 27.10
_diffrn_reflns_theta_max 27.10
_diffrn_reflns_theta_min 1.98
_exptl_absorpt_coefficient_mu 0.442
_exptl_absorpt_correction_T_max 0.8789
_exptl_absorpt_correction_T_min 0.8260
_exptl_absorpt_correction_type multi-scan
_exptl_absorpt_process_details Bruker-SADABS
_exptl_crystal_colour Black
_exptl_crystal_density_diffrn 1.252
_exptl_crystal_density_method 'not measured'
_exptl_crystal_description Block
_exptl_crystal_F_000 3324
_exptl_crystal_size_max 0.45
_exptl_crystal_size_mid 0.35
_exptl_crystal_size_min 0.30
_refine_diff_density_max 0.978
_refine_diff_density_min -0.724
_refine_diff_density_rms 0.068
_refine_ls_extinction_method none
_refine_ls_goodness_of_fit_ref 1.046
_refine_ls_hydrogen_treatment constr
_refine_ls_matrix_type full
_refine_ls_number_parameters 2253
_refine_ls_number_reflns 35410
_refine_ls_number_restraints 738
_refine_ls_restrained_S_all 1.059
_refine_ls_R_factor_all 0.0847
_refine_ls_R_factor_gt 0.0593
_refine_ls_shift/su_max 0.027
_refine_ls_shift/su_mean 0.000
_refine_ls_structure_factor_coef Fsqd
_refine_ls_weighting_details 'calc w=1/[\s^2^(Fo^2^)+(0.0484P)^2^+16.5083P] where P=(Fo^2^+2Fc^2^)/3'
_refine_ls_weighting_scheme calc
_refine_ls_wR_factor_gt 0.1370
_refine_ls_wR_factor_ref 0.1513
_reflns_number_gt 26610
_reflns_number_total 35410
_reflns_threshold_expression >2sigma(I)
_cod_data_source_file c2cc35944h.txt
_cod_data_source_block 1
_cod_original_sg_symbol_H-M P-1
_cod_original_formula_sum 'C169.80 H236 Mn5 N10.60 O26'
_cod_database_code 7108572

loop_
_symmetry_equiv_pos_as_xyz
'x, y, z'
'-x, -y, -z'

loop_
_atom_site_label
_atom_site_type_symbol
_atom_site_fract_x
_atom_site_fract_y
_atom_site_fract_z
_atom_site_U_iso_or_equiv
_atom_site_adp_type
_atom_site_occupancy
_atom_site_symmetry_multiplicity
_atom_site_calc_flag
_atom_site_refinement_flags
_atom_site_disorder_assembly
_atom_site_disorder_group
Mn1 Mn 0.82834(2) 0.88541(2) 0.40155(2) 0.02451(10) Uani 1 1 d . D .
O1 O 0.62148(11) 0.77069(9) 0.18209(10) 0.0229(4) Uani 1 1 d . . .
N1 N 0.44997(14) 0.89843(12) 0.22914(12) 0.0238(5) Uani 1 1 d . . .
C1 C 0.48671(16) 0.72273(13) 0.15072(13) 0.0205(6) Uani 1 1 d . . .
Mn2 Mn 0.66610(2) 0.83999(2) 0.26503(2) 0.02017(9) Uani 1 1 d . D .
O2 O 0.70832(11) 0.90332(10) 0.22813(10) 0.0253(4) Uani 1 1 d . . .
N2 N 1.00526(15) 0.60923(14) 0.22578(13) 0.0332(6) Uani 1 1 d D . .
C2 C 0.41226(17) 0.72041(15) 0.11321(14) 0.0246(6) Uani 1 1 d . . .
H2 H 0.3712 0.6908 0.1170 0.030 Uiso 1 1 calc R . .
Mn3 Mn 0.73448(2) 0.73154(2) 0.32734(2) 0.02111(10) Uani 1 1 d . D .
O3 O 0.72163(11) 0.90327(9) 0.35366(10) 0.0231(4) Uani 1 1 d . . .
N3 N 0.94947(15) 0.95522(13) 0.29197(13) 0.0315(6) Uani 1 1 d . . .
C3 C 0.39524(18) 0.76013(15) 0.06987(14) 0.0283(6) Uani 1 1 d . A .
Mn4 Mn 0.79389(2) 0.66245(2) 0.22577(2) 0.02262(10) Uani 1 1 d . D .
O4 O 0.63432(11) 0.77260(9) 0.30645(9) 0.0211(4) Uani 1 1 d . . .
N4 N 0.78980(18) 1.00665(15) 0.54981(14) 0.0421(7) Uani 1 1 d . . .
C4 C 0.45723(19) 0.80261(15) 0.06539(14) 0.0294(7) Uani 1 1 d . . .
H4 H 0.4472 0.8298 0.0362 0.035 Uiso 1 1 calc R . .
Mn5 Mn 0.64515(3) 0.57703(2) 0.24925(2) 0.02646(11) Uani 1 1 d . . .
O5 O 0.74070(13) 0.62794(11) 0.13340(10) 0.0328(5) Uani 1 1 d . . .
N5 N 0.92686(14) 0.86281(12) 0.47232(12) 0.0246(5) Uani 1 1 d . D .
C5 C 0.53274(17) 0.80689(14) 0.10164(14) 0.0246(6) Uani 1 1 d . . .
O6 O 0.74709(11) 0.57594(9) 0.23657(10) 0.0254(4) Uani 1 1 d . D .
N6 N 0.55242(15) 0.56907(12) 0.28642(13) 0.0292(6) Uani 1 1 d . F .
C6 C 0.54793(16) 0.76622(13) 0.14520(13) 0.0209(6) Uani 1 1 d . . .
O7 O 0.83657(11) 0.69944(9) 0.32122(9) 0.0217(4) Uani 1 1 d . D .
N7 N 0.48943(17) 0.56605(15) 0.05670(14) 0.0383(7) Uani 1 1 d . F .
C7 C 0.5969(2) 0.85726(15) 0.09599(15) 0.0303(7) Uani 1 1 d . . .
H7A H 0.6429 0.8418 0.1080 0.036 Uiso 1 1 calc R . .
H7B H 0.5810 0.8585 0.0497 0.036 Uiso 1 1 calc R . .
O8 O 0.83105(11) 0.75129(10) 0.21847(10) 0.0268(4) Uani 1 1 d . D .
C8 C 0.61777(18) 0.92800(14) 0.13953(15) 0.0258(6) Uani 1 1 d . . .
O9 O 0.55980(11) 0.86994(10) 0.25080(10) 0.0253(4) Uani 1 1 d . . .
C9 C 0.5825(2) 0.97461(16) 0.11675(16) 0.0331(7) Uani 1 1 d . . .
H9 H 0.5471 0.9625 0.0721 0.040 Uiso 1 1 calc R . .
O10 O 0.89696(12) 0.63189(10) 0.22564(10) 0.0279(5) Uani 1 1 d . . .
C10 C 0.5970(2) 1.03856(17) 0.15694(16) 0.0351(8) Uani 1 1 d . B .
O11 O 0.77226(10) 0.81020(9) 0.30246(9) 0.0216(4) Uani 1 1 d . . .
C11 C 0.64908(19) 1.05443(15) 0.22203(16) 0.0292(7) Uani 1 1 d . . .
H11 H 0.6601 1.0975 0.2502 0.035 Uiso 1 1 calc R . .
O12 O 0.69020(11) 0.67890(9) 0.23636(10) 0.0231(4) Uani 1 1 d . D .
C12 C 0.68563(16) 1.00984(14) 0.24743(15) 0.0246(6) Uani 1 1 d . . .
O13 O 0.90226(12) 0.94656(10) 0.36917(11) 0.0302(5) Uani 1 1 d . . .
C13 C 0.67117(17) 0.94621(14) 0.20522(15) 0.0252(6) Uani 1 1 d . . .
O14 O 0.84394(13) 0.96487(11) 0.48518(12) 0.0405(6) Uani 1 1 d . . .
C14 C 0.73576(16) 1.02766(14) 0.32019(15) 0.0256(6) Uani 1 1 d . . .
H14A H 0.7606 1.0768 0.3372 0.031 Uiso 1 1 calc R . .
H14B H 0.7765 1.0055 0.3270 0.031 Uiso 1 1 calc R . .
O15 O 0.78092(11) 0.78650(10) 0.41525(9) 0.0243(4) Uani 1 1 d . . .
C15 C 0.68853(16) 1.00547(14) 0.35796(14) 0.0230(6) Uani 1 1 d . . .
O16 O 0.69471(11) 0.65095(10) 0.34566(10) 0.0258(4) Uani 1 1 d . D .
C16 C 0.64630(17) 1.04459(14) 0.37465(14) 0.0249(6) Uani 1 1 d . . .
H16 H 0.6501 1.0865 0.3648 0.030 Uiso 1 1 calc R . .
O17 O 0.55911(12) 0.54142(11) 0.14896(11) 0.0330(5) Uani 1 1 d . F .
C17 C 0.59847(17) 1.02461(14) 0.40542(14) 0.0256(6) Uani 1 1 d . . .
C18 C 0.59485(17) 0.96243(14) 0.41976(14) 0.0251(6) Uani 1 1 d . . .
H18 H 0.5628 0.9478 0.4409 0.030 Uiso 1 1 calc R . .
C19 C 0.63636(16) 0.92155(13) 0.40427(13) 0.0224(6) Uani 1 1 d . . .
C20 C 0.68367(16) 0.94362(13) 0.37265(14) 0.0220(6) Uani 1 1 d . . .
C21 C 0.63138(17) 0.85483(13) 0.42116(14) 0.0233(6) Uani 1 1 d . . .
H21A H 0.6280 0.8603 0.4643 0.028 Uiso 1 1 calc R . .
H21B H 0.6794 0.8438 0.4259 0.028 Uiso 1 1 calc R . .
C22 C 0.56397(17) 0.79586(13) 0.37109(14) 0.0228(6) Uani 1 1 d . . .
C23 C 0.49691(17) 0.77653(15) 0.38042(14) 0.0263(6) Uani 1 1 d . . .
H23 H 0.4949 0.7998 0.4194 0.032 Uiso 1 1 calc R . .
C24 C 0.43230(18) 0.72442(15) 0.33513(15) 0.0282(6) Uani 1 1 d . . .
C25 C 0.43555(17) 0.69408(14) 0.27684(14) 0.0253(6) Uani 1 1 d . . .
H25 H 0.3915 0.6602 0.2441 0.030 Uiso 1 1 calc R . .
O26 O 0.7634(4) 0.8323(3) 0.1431(3) 0.0818(17) Uani 0.60 1 d P . .
C26 C 0.50133(16) 0.71160(13) 0.26474(13) 0.0200(5) Uani 1 1 d . . .
C27 C 0.56749(16) 0.76003(13) 0.31392(13) 0.0203(6) Uani 1 1 d . . .
C28 C 0.50051(16) 0.67983(13) 0.19874(13) 0.0204(6) Uani 1 1 d . . .
H28A H 0.4599 0.6360 0.1784 0.024 Uiso 1 1 calc R . .
H28B H 0.5502 0.6711 0.2062 0.024 Uiso 1 1 calc R . .
C29 C 0.3131(2) 0.75581(19) 0.02701(18) 0.0460(9) Uani 1 1 d DU . .
C30 C 0.2796(7) 0.6909(6) -0.0291(6) 0.098(4) Uani 0.50 1 d PDU A 1
H30A H 0.2862 0.6530 -0.0109 0.147 Uiso 0.50 1 calc PR A 1
H30B H 0.3063 0.6943 -0.0582 0.147 Uiso 0.50 1 calc PR A 1
H30C H 0.2250 0.6840 -0.0540 0.147 Uiso 0.50 1 calc PR A 1
C31 C 0.2990(6) 0.7250(5) -0.0463(4) 0.067(3) Uani 0.50 1 d PDU A 2
H31A H 0.3360 0.7538 -0.0576 0.100 Uiso 0.50 1 calc PR A 2
H31B H 0.2469 0.7218 -0.0756 0.100 Uiso 0.50 1 calc PR A 2
H31C H 0.3055 0.6801 -0.0515 0.100 Uiso 0.50 1 calc PR A 2
C32 C 0.3049(7) 0.8157(6) 0.0026(5) 0.056(3) Uani 0.50 1 d PDU A 1
H32A H 0.2507 0.8091 -0.0241 0.084 Uiso 0.50 1 calc PR A 1
H32B H 0.3341 0.8219 -0.0243 0.084 Uiso 0.50 1 calc PR A 1
H32C H 0.3244 0.8557 0.0400 0.084 Uiso 0.50 1 calc PR A 1
C33 C 0.3066(8) 0.8284(6) 0.0342(6) 0.064(3) Uani 0.50 1 d PDU A 2
H33A H 0.3475 0.8563 0.0263 0.096 Uiso 0.50 1 calc PR A 2
H33B H 0.3114 0.8475 0.0787 0.096 Uiso 0.50 1 calc PR A 2
H33C H 0.2567 0.8272 0.0021 0.096 Uiso 0.50 1 calc PR A 2
C34 C 0.2624(5) 0.7463(5) 0.0680(5) 0.046(2) Uani 0.50 1 d PDU A 1
H34A H 0.2668 0.7071 0.0847 0.069 Uiso 0.50 1 calc PR A 1
H34B H 0.2088 0.7394 0.0396 0.069 Uiso 0.50 1 calc PR A 1
H34C H 0.2805 0.7864 0.1050 0.069 Uiso 0.50 1 calc PR A 1
C35 C 0.2532(5) 0.7104(6) 0.0396(6) 0.065(3) Uani 0.50 1 d PDU A 2
H35A H 0.2024 0.7106 0.0107 0.097 Uiso 0.50 1 calc PR A 2
H35B H 0.2611 0.7262 0.0856 0.097 Uiso 0.50 1 calc PR A 2
H35C H 0.2571 0.6647 0.0309 0.097 Uiso 0.50 1 calc PR A 2
C36 C 0.5589(3) 1.0904(2) 0.13178(18) 0.0535(11) Uani 1 1 d DU . .
C37 C 0.4656(4) 1.0464(4) 0.0789(4) 0.0455(18) Uani 0.50 1 d PDU B 1
H37A H 0.4395 1.0242 0.1028 0.068 Uiso 0.50 1 calc PR B 1
H37B H 0.4651 1.0124 0.0431 0.068 Uiso 0.50 1 calc PR B 1
H37C H 0.4391 1.0773 0.0606 0.068 Uiso 0.50 1 calc PR B 1
C38 C 0.5198(5) 1.0766(4) 0.0624(3) 0.052(2) Uani 0.50 1 d PDU B 2
H38A H 0.5501 1.0592 0.0410 0.078 Uiso 0.50 1 calc PR B 2
H38B H 0.5126 1.1180 0.0513 0.078 Uiso 0.50 1 calc PR B 2
H38C H 0.4698 1.0431 0.0473 0.078 Uiso 0.50 1 calc PR B 2
C39 C 0.5897(5) 1.1195(4) 0.0906(4) 0.0451(18) Uani 0.50 1 d PDU B 1
H39A H 0.5639 1.1522 0.0758 0.068 Uiso 0.50 1 calc PR B 1
H39B H 0.5815 1.0841 0.0523 0.068 Uiso 0.50 1 calc PR B 1
H39C H 0.6447 1.1421 0.1155 0.068 Uiso 0.50 1 calc PR B 1
C40 C 0.6337(5) 1.1615(3) 0.1506(4) 0.050(2) Uani 0.50 1 d PDU B 2
H40A H 0.6658 1.1753 0.1979 0.075 Uiso 0.50 1 calc PR B 2
H40B H 0.6131 1.1978 0.1383 0.075 Uiso 0.50 1 calc PR B 2
H40C H 0.6645 1.1518 0.1263 0.075 Uiso 0.50 1 calc PR B 2
C41 C 0.5452(11) 1.1335(10) 0.1837(9) 0.072(5) Uani 0.50 1 d PDU B 1
H41A H 0.5237 1.1052 0.2065 0.108 Uiso 0.50 1 calc PR B 1
H41B H 0.5091 1.1569 0.1632 0.108 Uiso 0.50 1 calc PR B 1
H41C H 0.5937 1.1664 0.2153 0.108 Uiso 0.50 1 calc PR B 1
C42 C 0.5230(8) 1.1176(9) 0.1736(7) 0.039(3) Uani 0.50 1 d PDU B 2
H42A H 0.5564 1.1254 0.2200 0.059 Uiso 0.50 1 calc PR B 2
H42B H 0.4734 1.0854 0.1630 0.059 Uiso 0.50 1 calc PR B 2
H42C H 0.5154 1.1601 0.1658 0.059 Uiso 0.50 1 calc PR B 2
C43 C 0.5520(2) 1.06796(16) 0.42428(16) 0.0331(7) Uani 1 1 d . . .
C44 C 0.4660(2) 1.02827(19) 0.3893(2) 0.0462(9) Uani 1 1 d . . .
H44A H 0.4362 1.0552 0.4025 0.069 Uiso 1 1 calc R . .
H44B H 0.4571 0.9863 0.4017 0.069 Uiso 1 1 calc R . .
H44C H 0.4500 1.0182 0.3416 0.069 Uiso 1 1 calc R . .
C45 C 0.5625(2) 1.13327(18) 0.4037(2) 0.0439(9) Uani 1 1 d . . .
H45A H 0.6161 1.1610 0.4272 0.066 Uiso 1 1 calc R . .
H45B H 0.5296 1.1578 0.4146 0.066 Uiso 1 1 calc R . .
H45C H 0.5486 1.1227 0.3563 0.066 Uiso 1 1 calc R . .
C46 C 0.5760(3) 1.0859(2) 0.49859(19) 0.0539(11) Uani 1 1 d . . .
H46A H 0.6299 1.1133 0.5208 0.081 Uiso 1 1 calc R . .
H46B H 0.5696 1.0447 0.5125 0.081 Uiso 1 1 calc R . .
H46C H 0.5441 1.1113 0.5101 0.081 Uiso 1 1 calc R . .
C47 C 0.3611(2) 0.70464(18) 0.34985(17) 0.0390(8) Uani 1 1 d . . .
C48 C 0.3235(2) 0.7609(2) 0.3473(2) 0.0486(10) Uani 1 1 d . . .
H48A H 0.3613 0.8032 0.3775 0.073 Uiso 1 1 calc R . .
H48B H 0.2807 0.7501 0.3603 0.073 Uiso 1 1 calc R . .
H48C H 0.3045 0.7655 0.3025 0.073 Uiso 1 1 calc R . .
C49 C 0.3837(2) 0.6930(2) 0.41852(18) 0.0520(11) Uani 1 1 d . . .
H49A H 0.4079 0.6571 0.4203 0.078 Uiso 1 1 calc R . .
H49B H 0.3378 0.6802 0.4272 0.078 Uiso 1 1 calc R . .
H49C H 0.4198 0.7344 0.4517 0.078 Uiso 1 1 calc R . .
C50 C 0.3009(2) 0.63999(19) 0.29987(19) 0.0480(10) Uani 1 1 d . . .
H50A H 0.2819 0.6473 0.2562 0.072 Uiso 1 1 calc R . .
H50B H 0.2582 0.6279 0.3128 0.072 Uiso 1 1 calc R . .
H50C H 0.3242 0.6035 0.2988 0.072 Uiso 1 1 calc R . .
C51 C 0.8121(2) 0.63982(18) 0.06810(15) 0.0426(9) Uani 1 1 d . F .
C52 C 0.8348(3) 0.6084(2) 0.02182(17) 0.0553(11) Uani 1 1 d . . .
H52 H 0.8600 0.6351 0.0017 0.066 Uiso 1 1 calc R . .
C53 C 0.8216(3) 0.5391(2) 0.00417(18) 0.0573(11) Uani 1 1 d . . .
C54 C 0.7878(2) 0.5022(2) 0.03664(17) 0.0484(10) Uani 1 1 d . . .
H54 H 0.7809 0.4553 0.0269 0.058 Uiso 1 1 calc R . .
C55 C 0.7636(2) 0.53034(17) 0.08257(16) 0.0386(8) Uani 1 1 d . . .
C56 C 0.7720(2) 0.60025(17) 0.09593(15) 0.0354(8) Uani 1 1 d . . .
C57 C 0.72823(19) 0.48811(16) 0.11763(16) 0.0358(8) Uani 1 1 d . . .
H57A H 0.7053 0.4412 0.0896 0.043 Uiso 1 1 calc R . .
H57B H 0.6862 0.5042 0.1226 0.043 Uiso 1 1 calc R . .
C58 C 0.78351(18) 0.48859(15) 0.18538(15) 0.0298(7) Uani 1 1 d . F .
C59 C 0.8290(2) 0.44621(16) 0.19246(17) 0.0364(8) Uani 1 1 d . . .
H59 H 0.8259 0.4168 0.1541 0.044 Uiso 1 1 calc R . .
C60 C 0.8794(2) 0.44518(16) 0.25394(17) 0.0350(7) Uani 1 1 d . C .
C61 C 0.88336(18) 0.48927(15) 0.30902(16) 0.0310(7) Uani 1 1 d . . .
H61 H 0.9174 0.4896 0.3512 0.037 Uiso 1 1 calc R . .
C62 C 0.83919(17) 0.53318(14) 0.30470(15) 0.0258(6) Uani 1 1 d . F .
C63 C 0.78889(17) 0.53249(14) 0.24215(15) 0.0252(6) Uani 1 1 d . . .
C64 C 0.84899(18) 0.58269(14) 0.36639(14) 0.0260(6) Uani 1 1 d . . .
H64A H 0.8571 0.5609 0.4025 0.031 Uiso 1 1 calc R F .
H64B H 0.8017 0.5960 0.3584 0.031 Uiso 1 1 calc R . .
C65 C 0.91663(17) 0.64486(14) 0.38684(14) 0.0241(6) Uani 1 1 d . F .
C66 C 0.98949(18) 0.64692(15) 0.42925(14) 0.0275(6) Uani 1 1 d . . .
H66 H 0.9949 0.6106 0.4479 0.033 Uiso 1 1 calc R F .
C67 C 1.05474(17) 0.70009(15) 0.44534(14) 0.0285(7) Uani 1 1 d . F .
C68 C 1.04436(17) 0.75135(14) 0.41539(14) 0.0244(6) Uani 1 1 d . . .
H68 H 1.0880 0.7876 0.4245 0.029 Uiso 1 1 calc R F .
C69 C 0.97272(16) 0.75178(14) 0.37256(13) 0.0210(6) Uani 1 1 d . F .
C70 C 0.90752(16) 0.69896(14) 0.36006(13) 0.0204(6) Uani 1 1 d . . .
C71 C 0.96590(16) 0.80786(14) 0.33952(13) 0.0213(6) Uani 1 1 d . . .
H71A H 1.0083 0.8489 0.3685 0.026 Uiso 1 1 calc R F .
H71B H 0.9172 0.8173 0.3351 0.026 Uiso 1 1 calc R . .
C72 C 0.96789(17) 0.79326(14) 0.27195(14) 0.0233(6) Uani 1 1 d . F .
C73 C 1.03770(18) 0.80805(14) 0.26622(15) 0.0272(6) Uani 1 1 d . . .
H73 H 1.0835 0.8272 0.3051 0.033 Uiso 1 1 calc R F .
C74 C 1.0432(2) 0.79593(16) 0.20570(16) 0.0339(7) Uani 1 1 d . F .
C75 C 0.9742(2) 0.76594(16) 0.14984(16) 0.0375(8) Uani 1 1 d . . .
H75 H 0.9763 0.7563 0.1080 0.045 Uiso 1 1 calc R F .
C76 C 0.9037(2) 0.74967(15) 0.15248(15) 0.0322(7) Uani 1 1 d . F .
C77 C 0.89992(18) 0.76479(14) 0.21432(14) 0.0262(6) Uani 1 1 d . . .
C78 C 0.8309(2) 0.71643(18) 0.08955(16) 0.0447(9) Uani 1 1 d . . .
H78A H 0.8370 0.7347 0.0538 0.054 Uiso 1 1 calc R F .
H78B H 0.7874 0.7278 0.0965 0.054 Uiso 1 1 calc R . .
C79 C 0.8407(3) 0.5035(3) -0.0510(2) 0.0808(17) Uani 1 1 d . . .
C80 C 0.8869(5) 0.5528(4) -0.0738(3) 0.121(3) Uani 1 1 d . . .
H80A H 0.8985 0.5281 -0.1081 0.181 Uiso 1 1 calc R . .
H80B H 0.9349 0.5801 -0.0365 0.181 Uiso 1 1 calc R . .
H80C H 0.8573 0.5821 -0.0914 0.181 Uiso 1 1 calc R . .
C81 C 0.7635(4) 0.4618(4) -0.1095(3) 0.124(3) Uani 1 1 d . . .
H81A H 0.7736 0.4363 -0.1443 0.186 Uiso 1 1 calc R . .
H81B H 0.7351 0.4920 -0.1265 0.186 Uiso 1 1 calc R . .
H81C H 0.7332 0.4306 -0.0944 0.186 Uiso 1 1 calc R . .
C82 C 0.8871(4) 0.4562(3) -0.0269(3) 0.094(2) Uani 1 1 d . . .
H82A H 0.8578 0.4231 -0.0130 0.142 Uiso 1 1 calc R . .
H82B H 0.9356 0.4823 0.0103 0.142 Uiso 1 1 calc R . .
H82C H 0.8976 0.4331 -0.0627 0.142 Uiso 1 1 calc R . .
C83 C 0.9289(2) 0.39714(19) 0.26019(19) 0.0475(9) Uani 1 1 d DU . .
C84 C 1.0032(6) 0.4320(6) 0.2598(7) 0.062(3) Uani 0.50 1 d PDU C 2
H84A H 0.9937 0.4464 0.2195 0.093 Uiso 0.50 1 calc PR C 2
H84B H 1.0343 0.4013 0.2614 0.093 Uiso 0.50 1 calc PR C 2
H84C H 1.0306 0.4714 0.2981 0.093 Uiso 0.50 1 calc PR C 2
C85 C 0.9848(7) 0.4179(7) 0.2258(6) 0.073(4) Uani 0.50 1 d PDU C 1
H85A H 1.0148 0.4653 0.2464 0.109 Uiso 0.50 1 calc PR C 1
H85B H 0.9547 0.4111 0.1790 0.109 Uiso 0.50 1 calc PR C 1
H85C H 1.0194 0.3901 0.2310 0.109 Uiso 0.50 1 calc PR C 1
C86 C 0.8858(7) 0.3324(5) 0.2022(5) 0.046(2) Uani 0.50 1 d PDU C 2
H86A H 0.8374 0.3100 0.2038 0.069 Uiso 0.50 1 calc PR C 2
H86B H 0.9175 0.3021 0.2056 0.069 Uiso 0.50 1 calc PR C 2
H86C H 0.8751 0.3440 0.1605 0.069 Uiso 0.50 1 calc PR C 2
C87 C 0.8835(8) 0.3268(5) 0.2296(6) 0.063(3) Uani 0.50 1 d PDU C 1
H87A H 0.9176 0.2986 0.2349 0.095 Uiso 0.50 1 calc PR C 1
H87B H 0.8537 0.3201 0.1827 0.095 Uiso 0.50 1 calc PR C 1
H87C H 0.8486 0.3144 0.2506 0.095 Uiso 0.50 1 calc PR C 1
C88 C 0.9379(7) 0.3724(5) 0.3217(4) 0.061(3) Uani 0.50 1 d PDU C 2
H88A H 0.8872 0.3505 0.3193 0.092 Uiso 0.50 1 calc PR C 2
H88B H 0.9650 0.4106 0.3611 0.092 Uiso 0.50 1 calc PR C 2
H88C H 0.9673 0.3402 0.3238 0.092 Uiso 0.50 1 calc PR C 2
C89 C 0.9843(7) 0.4084(6) 0.3344(5) 0.080(4) Uani 0.50 1 d PDU C 1
H89A H 1.0146 0.4558 0.3538 0.121 Uiso 0.50 1 calc PR C 1
H89B H 1.0187 0.3806 0.3362 0.121 Uiso 0.50 1 calc PR C 1
H89C H 0.9539 0.3956 0.3590 0.121 Uiso 0.50 1 calc PR C 1
C90 C 1.13329(19) 0.70003(17) 0.49356(17) 0.0387(8) Uani 1 1 d . . .
C91 C 1.1271(2) 0.6830(2) 0.55533(19) 0.0540(11) Uani 1 1 d . F .
H91A H 1.1782 0.6876 0.5877 0.081 Uiso 1 1 calc R . .
H91B H 1.0944 0.6367 0.5432 0.081 Uiso 1 1 calc R . .
H91C H 1.1048 0.7138 0.5744 0.081 Uiso 1 1 calc R . .
C92 C 1.1933(2) 0.7687(2) 0.5177(2) 0.0638(13) Uani 1 1 d . F .
H92A H 1.2041 0.7793 0.4810 0.096 Uiso 1 1 calc R . .
H92B H 1.2405 0.7679 0.5521 0.096 Uiso 1 1 calc R . .
H92C H 1.1739 0.8029 0.5356 0.096 Uiso 1 1 calc R . .
C93 C 1.1602(2) 0.6468(2) 0.4611(2) 0.0612(12) Uani 1 1 d . F .
H93A H 1.1679 0.6584 0.4234 0.092 Uiso 1 1 calc R . .
H93B H 1.1215 0.6030 0.4461 0.092 Uiso 1 1 calc R . .
H93C H 1.2086 0.6450 0.4929 0.092 Uiso 1 1 calc R . .
C94 C 1.1194(2) 0.81590(19) 0.1981(2) 0.0487(10) Uani 1 1 d . . .
C95 C 1.1867(3) 0.8503(3) 0.2641(2) 0.0803(18) Uani 1 1 d . F .
H95A H 1.1889 0.8206 0.2929 0.120 Uiso 1 1 calc R . .
H95B H 1.1804 0.8922 0.2844 0.120 Uiso 1 1 calc R . .
H95C H 1.2344 0.8603 0.2576 0.120 Uiso 1 1 calc R . .
C96 C 1.1148(4) 0.8662(3) 0.1564(3) 0.0863(18) Uani 1 1 d . F .
H96A H 1.1028 0.9045 0.1769 0.129 Uiso 1 1 calc R . .
H96B H 1.0746 0.8441 0.1121 0.129 Uiso 1 1 calc R . .
H96C H 1.1641 0.8818 0.1536 0.129 Uiso 1 1 calc R . .
C97 C 1.1330(3) 0.7540(2) 0.1647(2) 0.0645(13) Uani 1 1 d . F .
H97A H 1.1794 0.7676 0.1568 0.097 Uiso 1 1 calc R . .
H97B H 1.0891 0.7308 0.1227 0.097 Uiso 1 1 calc R . .
H97C H 1.1395 0.7239 0.1930 0.097 Uiso 1 1 calc R . .
C98 C 0.4971(4) 0.8634(4) 0.2495(3) 0.0237(15) Uani 0.40 1 d P D 1
H98 H 0.4787 0.8278 0.2654 0.028 Uiso 0.40 1 calc PR D 1
C99 C 0.3750(5) 0.8838(4) 0.2324(5) 0.039(2) Uani 0.40 1 d P D 1
H99A H 0.3485 0.9150 0.2150 0.058 Uiso 0.40 1 calc PR D 1
H99B H 0.3820 0.8888 0.2782 0.058 Uiso 0.40 1 calc PR D 1
H99C H 0.3445 0.8376 0.2062 0.058 Uiso 0.40 1 calc PR D 1
C100 C 0.4739(5) 0.9597(4) 0.2110(5) 0.0371(19) Uani 0.40 1 d P D 1
H10A H 0.4311 0.9783 0.1969 0.056 Uiso 0.40 1 calc PR D 1
H10B H 0.4899 0.9491 0.1750 0.056 Uiso 0.40 1 calc PR D 1
H10C H 0.5170 0.9927 0.2490 0.056 Uiso 0.40 1 calc PR D 1
C101 C 0.5197(3) 0.9028(2) 0.2295(2) 0.0217(10) Uani 0.60 1 d P D 2
H101 H 0.5389 0.9354 0.2109 0.026 Uiso 0.60 1 calc PR D 2
C102 C 0.4128(3) 0.8477(3) 0.2533(3) 0.0374(13) Uani 0.60 1 d P D 2
H10D H 0.3628 0.8526 0.2492 0.056 Uiso 0.60 1 calc PR D 2
H10E H 0.4450 0.8537 0.2996 0.056 Uiso 0.60 1 calc PR D 2
H10F H 0.4058 0.8028 0.2274 0.056 Uiso 0.60 1 calc PR D 2
C103 C 0.4054(3) 0.9384(3) 0.1976(3) 0.0419(14) Uani 0.60 1 d P D 2
H10G H 0.3565 0.9287 0.2021 0.063 Uiso 0.60 1 calc PR D 2
H10H H 0.3956 0.9275 0.1509 0.063 Uiso 0.60 1 calc PR D 2
H10I H 0.4337 0.9861 0.2184 0.063 Uiso 0.60 1 calc PR D 2
C104 C 0.9616(2) 0.63115(19) 0.25447(19) 0.0251(8) Uani 0.75 1 d PD E 1
H104 H 0.9836 0.6472 0.3011 0.030 Uiso 0.75 1 calc PR E 1
C105 C 1.0845(3) 0.6161(3) 0.2662(3) 0.0479(13) Uani 0.75 1 d PD E 1
H10J H 1.1082 0.5979 0.2383 0.072 Uiso 0.75 1 calc PR E 1
H10K H 1.0862 0.5913 0.2990 0.072 Uiso 0.75 1 calc PR E 1
H10L H 1.1125 0.6636 0.2884 0.072 Uiso 0.75 1 calc PR E 1
C106 C 0.9773(3) 0.5854(3) 0.1556(2) 0.0444(12) Uani 0.75 1 d PD E 1
H10M H 1.0167 0.5717 0.1441 0.067 Uiso 0.75 1 calc PR E 1
H10N H 0.9650 0.6213 0.1359 0.067 Uiso 0.75 1 calc PR E 1
H10O H 0.9312 0.5468 0.1389 0.067 Uiso 0.75 1 calc PR E 1
C107 C 0.9308(7) 0.6109(8) 0.1981(8) 0.047(4) Uani 0.25 1 d PD E 2
H107 H 0.9045 0.5930 0.1518 0.056 Uiso 0.25 1 calc PR E 2
C108 C 1.0561(11) 0.6275(9) 0.2948(6) 0.063(5) Uani 0.25 1 d PD E 2
H10P H 1.1056 0.6211 0.2993 0.095 Uiso 0.25 1 calc PR E 2
H10Q H 1.0334 0.5992 0.3169 0.095 Uiso 0.25 1 calc PR E 2
H10R H 1.0637 0.6747 0.3150 0.095 Uiso 0.25 1 calc PR E 2
C109 C 1.0357(12) 0.5781(10) 0.1806(8) 0.065(5) Uani 0.25 1 d PD E 2
H10S H 1.0887 0.5798 0.2057 0.098 Uiso 0.25 1 calc PR E 2
H10T H 1.0342 0.6028 0.1476 0.098 Uiso 0.25 1 calc PR E 2
H10U H 1.0044 0.5313 0.1586 0.098 Uiso 0.25 1 calc PR E 2
C110 C 0.89349(18) 0.93808(14) 0.31060(16) 0.0304(7) Uani 1 1 d . D .
H110 H 0.8430 0.9179 0.2774 0.036 Uiso 1 1 calc R . .
C111 C 0.9361(2) 0.94018(18) 0.22257(16) 0.0403(8) Uani 1 1 d . . .
H11A H 0.8810 0.9209 0.1954 0.061 Uiso 1 1 calc R . .
H11B H 0.9626 0.9080 0.2133 0.061 Uiso 1 1 calc R . .
H11C H 0.9556 0.9816 0.2125 0.061 Uiso 1 1 calc R . .
C112 C 1.02851(19) 0.98544(18) 0.34015(17) 0.0385(8) Uani 1 1 d . . .
H11D H 1.0299 0.9928 0.3845 0.058 Uiso 1 1 calc R . .
H11E H 1.0501 1.0285 0.3337 0.058 Uiso 1 1 calc R . .
H11F H 1.0587 0.9553 0.3346 0.058 Uiso 1 1 calc R . .
C113 C 0.8097(2) 0.95858(18) 0.52184(18) 0.0463(10) Uani 1 1 d . D .
H113 H 0.7972 0.9161 0.5300 0.056 Uiso 1 1 calc R . .
C114 C 0.7425(4) 0.9929(3) 0.5863(2) 0.093(2) Uani 1 1 d . . .
H11G H 0.7333 0.9460 0.5874 0.140 Uiso 1 1 calc R . .
H11H H 0.6935 1.0011 0.5646 0.140 Uiso 1 1 calc R . .
H11I H 0.7691 1.0225 0.6313 0.140 Uiso 1 1 calc R . .
C115 C 0.8043(2) 1.07165(17) 0.53733(17) 0.0383(8) Uani 1 1 d . . .
H11J H 0.8482 1.0795 0.5254 0.057 Uiso 1 1 calc R . .
H11K H 0.8154 1.1066 0.5770 0.057 Uiso 1 1 calc R . .
H11L H 0.7590 1.0729 0.5012 0.057 Uiso 1 1 calc R . .
C116 C 0.99933(17) 0.90401(15) 0.49898(15) 0.0284(6) Uani 1 1 d . . .
H116 H 1.0104 0.9421 0.4835 0.034 Uiso 1 1 calc R . .
C117 C 1.05814(19) 0.89317(17) 0.54788(16) 0.0340(7) Uani 1 1 d . . .
H117 H 1.1085 0.9234 0.5661 0.041 Uiso 1 1 calc R . .
C118 C 1.04217(19) 0.83734(18) 0.56985(16) 0.0357(8) Uani 1 1 d . . .
H118 H 1.0816 0.8286 0.6033 0.043 Uiso 1 1 calc R . .
C119 C 0.96855(19) 0.79462(17) 0.54275(15) 0.0324(7) Uani 1 1 d . D .
H119 H 0.9567 0.7557 0.5569 0.039 Uiso 1 1 calc R . .
C120 C 0.91154(17) 0.80912(15) 0.49425(14) 0.0246(6) Uani 1 1 d . . .
C121 C 0.82962(17) 0.76524(15) 0.46557(14) 0.0268(6) Uani 1 1 d . D .
H12A H 0.8273 0.7184 0.4474 0.032 Uiso 1 1 calc R . .
H12B H 0.8111 0.7658 0.5009 0.032 Uiso 1 1 calc R . .
C122 C 0.48056(19) 0.52623(16) 0.25243(18) 0.0349(7) Uani 1 1 d . . .
H122 H 0.4652 0.5041 0.2074 0.042 Uiso 1 1 calc R F .
C123 C 0.4290(2) 0.51349(17) 0.2803(2) 0.0423(9) Uani 1 1 d . F .
H123 H 0.3791 0.4830 0.2553 0.051 Uiso 1 1 calc R . .
C124 C 0.4516(2) 0.54616(19) 0.3458(2) 0.0454(9) Uani 1 1 d . . .
H124 H 0.4172 0.5382 0.3664 0.055 Uiso 1 1 calc R F .
C125 C 0.5243(2) 0.59038(17) 0.38085(18) 0.0384(8) Uani 1 1 d . F .
H125 H 0.5406 0.6132 0.4258 0.046 Uiso 1 1 calc R . .
C126 C 0.57361(18) 0.60121(15) 0.34965(16) 0.0302(7) Uani 1 1 d . . .
C127 C 0.65386(18) 0.64881(16) 0.38601(15) 0.0293(7) Uani 1 1 d . D .
H12C H 0.6514 0.6944 0.4022 0.035 Uiso 1 1 calc R . .
H12D H 0.6816 0.6345 0.4246 0.035 Uiso 1 1 calc R . .
C128 C 0.55398(19) 0.57290(16) 0.10696(16) 0.0333(7) Uani 1 1 d . . .
H128 H 0.5994 0.6040 0.1112 0.040 Uiso 1 1 calc R F .
C129 C 0.4171(2) 0.5214(2) 0.0473(2) 0.0542(11) Uani 1 1 d . . .
H1 H 0.4260 0.4949 0.0791 0.081 Uiso 1 1 calc R F .
H3 H 0.3925 0.4912 0.0026 0.081 Uiso 1 1 calc R . .
H5 H 0.3837 0.5478 0.0539 0.081 Uiso 1 1 calc R . .
C130 C 0.4866(3) 0.6069(2) 0.01089(19) 0.0600(12) Uani 1 1 d . . .
H13A H 0.4544 0.6357 0.0144 0.090 Uiso 1 1 calc R F .
H13B H 0.4650 0.5775 -0.0340 0.090 Uiso 1 1 calc R . .
H13C H 0.5385 0.6348 0.0216 0.090 Uiso 1 1 calc R . .
O131 O 0.6492(3) 0.4832(2) 0.2759(3) 0.0477(4) Uani 0.60 1 d P F 1
C132 C 0.6579(4) 0.4312(3) 0.2487(4) 0.0477(4) Uani 0.60 1 d P F 1
H132 H 0.6350 0.4165 0.2021 0.057 Uiso 0.60 1 calc PR F 1
N133 N 0.6965(3) 0.3949(3) 0.2802(3) 0.0477(4) Uani 0.60 1 d P F 1
C134 C 0.7359(4) 0.4158(3) 0.3513(3) 0.0477(4) Uani 0.60 1 d P F 1
H13D H 0.7622 0.3833 0.3659 0.072 Uiso 0.60 1 calc PR F 1
H13E H 0.6987 0.4180 0.3706 0.072 Uiso 0.60 1 calc PR F 1
H13F H 0.7735 0.4602 0.3654 0.072 Uiso 0.60 1 calc PR F 1
C135 C 0.7027(4) 0.3337(3) 0.2467(4) 0.0477(4) Uani 0.60 1 d P F 1
H13G H 0.7344 0.3150 0.2789 0.072 Uiso 0.60 1 calc PR F 1
H13H H 0.7263 0.3429 0.2164 0.072 Uiso 0.60 1 calc PR F 1
H13I H 0.6515 0.3013 0.2220 0.072 Uiso 0.60 1 calc PR F 1
O136 O 0.6297(4) 0.4693(3) 0.2358(4) 0.0477(4) Uani 0.40 1 d P F 2
C137 C 0.5852(6) 0.4196(5) 0.1846(5) 0.0477(4) Uani 0.40 1 d P F 2
H137 H 0.5387 0.4241 0.1557 0.057 Uiso 0.40 1 calc PR F 2
N138 N 0.6015(5) 0.3613(4) 0.1703(4) 0.0477(4) Uani 0.40 1 d P F 2
C139 C 0.6707(6) 0.3503(5) 0.2101(5) 0.0477(4) Uani 0.40 1 d P F 2
H13J H 0.6981 0.3874 0.2505 0.072 Uiso 0.40 1 calc PR F 2
H13K H 0.7030 0.3481 0.1857 0.072 Uiso 0.40 1 calc PR F 2
H13L H 0.6583 0.3080 0.2212 0.072 Uiso 0.40 1 calc PR F 2
C140 C 0.5586(6) 0.3121(5) 0.1135(6) 0.0477(4) Uani 0.40 1 d P F 2
H6 H 0.5806 0.2747 0.1131 0.072 Uiso 0.40 1 calc PR F 2
H7 H 0.5581 0.3297 0.0762 0.072 Uiso 0.40 1 calc PR F 2
H14C H 0.5061 0.2962 0.1099 0.072 Uiso 0.40 1 calc PR F 2
O141 O 0.5361(3) 0.2929(2) 0.1137(3) 0.0477(4) Uani 0.60 1 d P G 1
C142 C 0.4736(4) 0.2820(3) 0.0717(4) 0.0477(4) Uani 0.60 1 d P G 1
H142 H 0.4576 0.2475 0.0323 0.057 Uiso 0.60 1 calc PR G 1
N143 N 0.4258(3) 0.3156(3) 0.0777(3) 0.0477(4) Uani 0.60 1 d P G 1
C144 C 0.4492(4) 0.3709(3) 0.1355(3) 0.0477(4) Uani 0.60 1 d P G 1
H14D H 0.4070 0.3901 0.1316 0.072 Uiso 0.60 1 calc PR G 1
H14E H 0.4938 0.4055 0.1392 0.072 Uiso 0.60 1 calc PR G 1
H14F H 0.4626 0.3546 0.1747 0.072 Uiso 0.60 1 calc PR G 1
C145 C 0.3518(4) 0.3050(3) 0.0243(3) 0.0477(4) Uani 0.60 1 d P G 1
H14G H 0.3255 0.3349 0.0387 0.072 Uiso 0.60 1 calc PR G 1
H14H H 0.3205 0.2583 0.0123 0.072 Uiso 0.60 1 calc PR G 1
H14I H 0.3598 0.3148 -0.0139 0.072 Uiso 0.60 1 calc PR G 1
O146 O 0.3904(6) 0.3636(5) 0.0774(5) 0.105(4) Uani 0.40 1 d P H 2
O147 O 0.3436(4) 0.3005(4) -0.0678(4) 0.064(2) Uani 0.40 1 d P I 2
O148 O 0.82445(19) 1.18603(14) 0.30623(14) 0.0607(8) Uani 1 1 d . . .
C149 C 0.8148(3) 1.1768(2) 0.2493(2) 0.0584(11) Uani 1 1 d . . .
H149 H 0.7923 1.2059 0.2268 0.070 Uiso 1 1 calc R . .
N150 N 0.8322(2) 1.13034(17) 0.21457(17) 0.0532(9) Uani 1 1 d . . .
C151 C 0.8623(2) 1.0807(2) 0.2418(2) 0.0523(10) Uani 1 1 d . . .
H15A H 0.8749 1.0921 0.2890 0.078 Uiso 1 1 calc R . .
H15B H 0.9087 1.0798 0.2346 0.078 Uiso 1 1 calc R . .
H15C H 0.8239 1.0365 0.2201 0.078 Uiso 1 1 calc R . .
C152 C 0.8146(5) 1.1229(4) 0.1450(3) 0.113(2) Uani 1 1 d . . .
H15D H 0.7697 1.0838 0.1185 0.169 Uiso 1 1 calc R . .
H15E H 0.8585 1.1167 0.1361 0.169 Uiso 1 1 calc R . .
H15F H 0.8038 1.1633 0.1338 0.169 Uiso 1 1 calc R . .
O153 O 0.7103(3) 0.6256(2) 0.8372(2) 0.1061(14) Uani 1 1 d U . .
C154 C 0.7259(5) 0.6840(5) 0.8383(5) 0.084(2) Uani 0.60 1 d PDU J 1
H154 H 0.7217 0.7149 0.8718 0.100 Uiso 0.60 1 calc PR J 1
N155 N 0.7489(2) 0.7083(2) 0.79499(19) 0.0656(10) Uani 1 1 d DU . .
C156 C 0.7743(6) 0.7736(4) 0.7939(5) 0.063(2) Uani 0.60 1 d PDU J 1
H8 H 0.7865 0.7741 0.7557 0.094 Uiso 0.60 1 calc PR J 1
H10 H 0.8202 0.7981 0.8342 0.094 Uiso 0.60 1 calc PR J 1
H12 H 0.7341 0.7951 0.7912 0.094 Uiso 0.60 1 calc PR J 1
C157 C 0.7554(7) 0.6565(5) 0.7445(6) 0.109(3) Uani 0.60 1 d PDU J 1
H13 H 0.7720 0.6781 0.7150 0.163 Uiso 0.60 1 calc PR J 1
H14 H 0.7055 0.6225 0.7190 0.163 Uiso 0.60 1 calc PR J 1
H15 H 0.7930 0.6351 0.7666 0.163 Uiso 0.60 1 calc PR J 1
C158 C 0.7396(9) 0.6460(6) 0.7962(8) 0.098(3) Uani 0.40 1 d PDU J 2
H158 H 0.7530 0.6161 0.7689 0.117 Uiso 0.40 1 calc PR J 2
C159 C 0.7360(9) 0.7593(7) 0.8453(7) 0.090(4) Uani 0.40 1 d PDU J 2
H15G H 0.7496 0.8041 0.8391 0.135 Uiso 0.40 1 calc PR J 2
H15H H 0.7683 0.7602 0.8900 0.135 Uiso 0.40 1 calc PR J 2
H15I H 0.6821 0.7457 0.8384 0.135 Uiso 0.40 1 calc PR J 2
C160 C 0.7595(8) 0.7526(7) 0.7555(7) 0.069(4) Uani 0.40 1 d PDU J 2
H16A H 0.7681 0.7988 0.7795 0.104 Uiso 0.40 1 calc PR J 2
H16B H 0.7137 0.7393 0.7143 0.104 Uiso 0.40 1 calc PR J 2
H16C H 0.8040 0.7500 0.7459 0.104 Uiso 0.40 1 calc PR J 2
C200 C 0.6296(3) 0.7773(2) 0.60586(18) 0.0522(10) Uani 1 1 d . . .
C201 C 0.5752(2) 0.7277(2) 0.60929(18) 0.0514(10) Uani 1 1 d . . .
H201 H 0.5563 0.6849 0.5781 0.062 Uiso 1 1 calc R . .
C202 C 0.5464(3) 0.7377(3) 0.6569(2) 0.0623(12) Uani 1 1 d . K .
C203 C 0.5755(3) 0.8014(3) 0.7016(2) 0.0754(17) Uani 1 1 d . . .
H203 H 0.5566 0.8094 0.7346 0.090 Uiso 1 1 calc R . .
C204 C 0.6298(3) 0.8526(3) 0.7000(2) 0.0764(17) Uani 1 1 d . . .
C205 C 0.6568(4) 0.8406(3) 0.6517(2) 0.0774(17) Uani 1 1 d . . .
C206 C 0.6558(4) 0.9205(3) 0.7492(3) 0.102(2) Uani 1 1 d . . .
H20A H 0.6130 0.9260 0.7610 0.123 Uiso 1 1 calc R . .
H20B H 0.6676 0.9558 0.7279 0.123 Uiso 1 1 calc R . .
C207 C 0.7259(4) 0.9311(3) 0.8120(2) 0.0785(17) Uani 1 1 d . . .
C208 C 0.7166(4) 0.9207(4) 0.8678(3) 0.107(2) Uani 1 1 d . L .
H208 H 0.6661 0.9071 0.8655 0.128 Uiso 1 1 calc R . .
C209 C 0.7780(3) 0.9292(4) 0.9272(2) 0.107(2) Uani 1 1 d D . .
C210 C 0.8497(3) 0.9486(3) 0.9275(2) 0.0704(14) Uani 1 1 d . L .
H210 H 0.8928 0.9555 0.9672 0.085 Uiso 1 1 calc R . .
C211 C 0.8624(3) 0.9585(2) 0.8728(2) 0.0599(12) Uani 1 1 d . . .
C212 C 0.7995(3) 0.9499(2) 0.8147(2) 0.0659(14) Uani 1 1 d . L .
C213 C 0.9415(3) 0.9726(2) 0.8739(2) 0.0776(17) Uani 1 1 d . L .
H21C H 0.9798 0.9970 0.9191 0.093 Uiso 1 1 calc R . .
H21D H 0.9464 1.0015 0.8449 0.093 Uiso 1 1 calc R . .
C214 C 0.9572(2) 0.9080(3) 0.85116(19) 0.0600(13) Uani 1 1 d . . .
C215 C 0.9789(2) 0.8705(3) 0.8944(2) 0.0749(17) Uani 1 1 d . L .
H215 H 0.9887 0.8885 0.9391 0.090 Uiso 1 1 calc R . .
C216 C 0.9870(3) 0.8073(4) 0.8756(2) 0.092(2) Uani 1 1 d D . .
C217 C 0.9740(3) 0.7826(3) 0.8097(2) 0.0738(17) Uani 1 1 d . L .
H217 H 0.9793 0.7397 0.7957 0.089 Uiso 1 1 calc R . .
C218 C 0.9537(2) 0.8190(3) 0.76437(18) 0.0523(11) Uani 1 1 d . . .
C219 C 0.9445(3) 0.8814(2) 0.78535(19) 0.0680(16) Uani 1 1 d . L .
C220 C 0.9422(2) 0.7907(2) 0.69379(18) 0.0568(12) Uani 1 1 d . L .
H22A H 0.9781 0.7643 0.6939 0.068 Uiso 1 1 calc R . .
H22B H 0.9556 0.8286 0.6759 0.068 Uiso 1 1 calc R . .
C221 C 0.8612(2) 0.7464(2) 0.64819(17) 0.0500(10) Uani 1 1 d . . .
C222 C 0.8437(2) 0.6775(2) 0.6330(2) 0.0578(12) Uani 1 1 d . L .
H222 H 0.8833 0.6585 0.6515 0.069 Uiso 1 1 calc R . .
C223 C 0.7701(2) 0.6339(2) 0.5915(2) 0.0551(11) Uani 1 1 d . . .
C224 C 0.7135(2) 0.6635(2) 0.56786(18) 0.0485(10) Uani 1 1 d . L .
H224 H 0.6626 0.6355 0.5414 0.058 Uiso 1 1 calc R . .
C225 C 0.7281(2) 0.7333(2) 0.58137(17) 0.0449(9) Uani 1 1 d . . .
C226 C 0.8033(2) 0.7748(2) 0.62070(16) 0.0461(10) Uani 1 1 d . L .
C227 C 0.6628(2) 0.7628(2) 0.55604(18) 0.0549(11) Uani 1 1 d . L .
H22C H 0.6818 0.8049 0.5459 0.066 Uiso 1 1 calc R . .
H22D H 0.6222 0.7309 0.5149 0.066 Uiso 1 1 calc R . .
C228 C 0.4848(3) 0.6827(3) 0.6583(2) 0.0762(14) Uani 1 1 d DU . .
C229 C 0.4029(10) 0.6824(12) 0.6489(13) 0.096(6) Uani 0.25 1 d PDU K 2
H22E H 0.3761 0.6402 0.6536 0.144 Uiso 0.25 1 calc PR K 2
H22F H 0.3753 0.6865 0.6049 0.144 Uiso 0.25 1 calc PR K 2
H22G H 0.4051 0.7202 0.6821 0.144 Uiso 0.25 1 calc PR K 2
C230 C 0.4633(5) 0.7097(4) 0.7131(4) 0.087(2) Uani 0.75 1 d PDU K 1
H23A H 0.4415 0.7461 0.7038 0.131 Uiso 0.75 1 calc PR K 1
H23B H 0.5090 0.7268 0.7546 0.131 Uiso 0.75 1 calc PR K 1
H23C H 0.4254 0.6737 0.7165 0.131 Uiso 0.75 1 calc PR K 1
C231 C 0.5056(13) 0.6578(10) 0.7261(9) 0.079(5) Uani 0.25 1 d PDU K 2
H23D H 0.4614 0.6222 0.7217 0.119 Uiso 0.25 1 calc PR K 2
H23E H 0.5181 0.6958 0.7637 0.119 Uiso 0.25 1 calc PR K 2
H23F H 0.5496 0.6405 0.7332 0.119 Uiso 0.25 1 calc PR K 2
C232 C 0.5153(5) 0.6265(4) 0.6666(4) 0.086(2) Uani 0.75 1 d PDU K 1
H23G H 0.4767 0.5895 0.6680 0.130 Uiso 0.75 1 calc PR K 1
H23H H 0.5613 0.6407 0.7077 0.130 Uiso 0.75 1 calc PR K 1
H23I H 0.5283 0.6115 0.6296 0.130 Uiso 0.75 1 calc PR K 1
C233 C 0.4651(13) 0.6032(7) 0.6149(11) 0.074(5) Uani 0.25 1 d PDU K 2
H23J H 0.4236 0.5739 0.6210 0.111 Uiso 0.25 1 calc PR K 2
H23K H 0.5109 0.5884 0.6303 0.111 Uiso 0.25 1 calc PR K 2
H23L H 0.4494 0.6008 0.5682 0.111 Uiso 0.25 1 calc PR K 2
C234 C 0.4149(4) 0.6667(4) 0.5928(4) 0.083(2) Uani 0.75 1 d PDU K 1
H23M H 0.3968 0.7062 0.5905 0.125 Uiso 0.75 1 calc PR K 1
H23N H 0.3739 0.6290 0.5901 0.125 Uiso 0.75 1 calc PR K 1
H23O H 0.4295 0.6547 0.5562 0.125 Uiso 0.75 1 calc PR K 1
C235 C 0.7602(13) 0.8880(8) 0.9823(9) 0.053(3) Uani 0.25 1 d PDU L 3
C236 C 0.8192(17) 0.8506(13) 1.0106(15) 0.075(6) Uani 0.25 1 d PDU L 3
H23P H 0.8712 0.8801 1.0241 0.113 Uiso 0.25 1 calc PR L 3
H23Q H 0.8097 0.8100 0.9769 0.113 Uiso 0.25 1 calc PR L 3
H23R H 0.8138 0.8383 1.0488 0.113 Uiso 0.25 1 calc PR L 3
C237 C 0.6851(12) 0.8289(8) 0.9659(10) 0.047(4) Uani 0.25 1 d PDU L 3
H23S H 0.6398 0.8437 0.9476 0.070 Uiso 0.25 1 calc PR L 3
H23T H 0.6871 0.8169 1.0062 0.070 Uiso 0.25 1 calc PR L 3
H23U H 0.6820 0.7897 0.9338 0.070 Uiso 0.25 1 calc PR L 3
C238 C 0.7559(10) 0.9502(8) 1.0308(8) 0.049(3) Uani 0.25 1 d PDU L 3
H23V H 0.7200 0.9711 1.0053 0.073 Uiso 0.25 1 calc PR L 3
H23W H 0.8068 0.9832 1.0543 0.073 Uiso 0.25 1 calc PR L 3
H23$ H 0.7382 0.9344 1.0625 0.073 Uiso 0.25 1 calc PR L 3
C239 C 0.7758(8) 0.9151(7) 0.9910(5) 0.085(3) Uani 0.50 1 d PDU L 1
C240 C 0.7044(11) 0.8594(8) 0.9701(9) 0.087(5) Uani 0.50 1 d PDU L 1
H24A H 0.6946 0.8288 0.9282 0.130 Uiso 0.50 1 calc PR L 1
H24B H 0.6613 0.8777 0.9648 0.130 Uiso 0.50 1 calc PR L 1
H24C H 0.7099 0.8349 1.0035 0.130 Uiso 0.50 1 calc PR L 1
C241 C 0.8234(10) 0.9739(7) 1.0484(8) 0.087(4) Uani 0.50 1 d PDU L 1
H24D H 0.8676 0.9979 1.0420 0.130 Uiso 0.50 1 calc PR L 1
H24E H 0.8412 0.9588 1.0881 0.130 Uiso 0.50 1 calc PR L 1
H24F H 0.7929 1.0039 1.0533 0.130 Uiso 0.50 1 calc PR L 1
C242 C 0.8363(9) 0.8777(7) 1.0293(8) 0.089(4) Uani 0.50 1 d PDU L 1
H24G H 0.8888 0.9069 1.0444 0.134 Uiso 0.50 1 calc PR L 1
H24H H 0.8293 0.8353 0.9991 0.134 Uiso 0.50 1 calc PR L 1
H24I H 0.8268 0.8687 1.0671 0.134 Uiso 0.50 1 calc PR L 1
C243 C 0.7574(8) 0.9471(6) 0.9860(6) 0.033(2) Uani 0.25 1 d PDU L 2
C244 C 0.7090(18) 0.8815(11) 0.9814(15) 0.061(5) Uani 0.25 1 d PDU L 2
H24J H 0.7335 0.8470 0.9737 0.092 Uiso 0.25 1 calc PR L 2
H24K H 0.6588 0.8704 0.9450 0.092 Uiso 0.25 1 calc PR L 2
H24L H 0.7025 0.8832 1.0226 0.092 Uiso 0.25 1 calc PR L 2
C245 C 0.8316(13) 0.9508(13) 1.0433(11) 0.061(5) Uani 0.25 1 d PDU L 2
H24M H 0.8541 0.9173 1.0287 0.092 Uiso 0.25 1 calc PR L 2
H24N H 0.8197 0.9415 1.0801 0.092 Uiso 0.25 1 calc PR L 2
H24O H 0.8681 0.9957 1.0576 0.092 Uiso 0.25 1 calc PR L 2
C246 C 0.7114(7) 0.9916(7) 0.9950(6) 0.037(3) Uani 0.25 1 d PDU L 2
H24P H 0.7426 1.0385 1.0077 0.056 Uiso 0.25 1 calc PR L 2
H24Q H 0.6943 0.9835 1.0294 0.056 Uiso 0.25 1 calc PR L 2
H24R H 0.6667 0.9824 0.9536 0.056 Uiso 0.25 1 calc PR L 2
C247 C 0.9868(11) 0.7450(8) 0.9104(8) 0.058(4) Uani 0.25 1 d PDU L 3
C248 C 1.0703(10) 0.7644(12) 0.9592(9) 0.060(4) Uani 0.25 1 d PDU L 3
H24S H 1.1035 0.7670 0.9354 0.089 Uiso 0.25 1 calc PR L 3
H24T H 1.0772 0.7306 0.9833 0.089 Uiso 0.25 1 calc PR L 3
H24U H 1.0837 0.8082 0.9902 0.089 Uiso 0.25 1 calc PR L 3
C249 C 0.9652(10) 0.6692(8) 0.8750(8) 0.046(4) Uani 0.25 1 d PDU L 3
H24V H 0.9118 0.6536 0.8428 0.070 Uiso 0.25 1 calc PR L 3
H24W H 0.9714 0.6435 0.9075 0.070 Uiso 0.25 1 calc PR L 3
H24$ H 0.9987 0.6628 0.8525 0.070 Uiso 0.25 1 calc PR L 3
C250 C 0.947(4) 0.750(4) 0.958(3) 0.058(6) Uani 0.25 1 d PDU L 3
H25A H 0.8920 0.7392 0.9332 0.087 Uiso 0.25 1 calc PR L 3
H25B H 0.9671 0.7964 0.9869 0.087 Uiso 0.25 1 calc PR L 3
H25C H 0.9581 0.7192 0.9849 0.087 Uiso 0.25 1 calc PR L 3
C251 C 1.0098(7) 0.7707(6) 0.9304(5) 0.069(3) Uani 0.50 1 d PDU L 1
C252 C 1.0899(7) 0.8155(8) 0.9841(7) 0.076(4) Uani 0.50 1 d PDU L 1
H25D H 1.0863 0.8595 1.0023 0.115 Uiso 0.50 1 calc PR L 1
H25E H 1.1271 0.8212 0.9644 0.115 Uiso 0.50 1 calc PR L 1
H25F H 1.1064 0.7939 1.0193 0.115 Uiso 0.50 1 calc PR L 1
C253 C 1.0196(9) 0.7052(7) 0.9026(6) 0.084(4) Uani 0.50 1 d PDU L 1
H25G H 1.0580 0.7135 0.8842 0.127 Uiso 0.50 1 calc PR L 1
H25H H 0.9707 0.6759 0.8680 0.127 Uiso 0.50 1 calc PR L 1
H25I H 1.0367 0.6834 0.9376 0.127 Uiso 0.50 1 calc PR L 1
C254 C 0.9455(18) 0.7598(17) 0.9561(16) 0.066(5) Uani 0.50 1 d PDU L 1
H25J H 0.9417 0.8034 0.9751 0.099 Uiso 0.50 1 calc PR L 1
H25K H 0.9578 0.7358 0.9897 0.099 Uiso 0.50 1 calc PR L 1
H25L H 0.8966 0.7334 0.9195 0.099 Uiso 0.50 1 calc PR L 1
C255 C 1.0400(10) 0.7975(11) 0.9384(9) 0.063(4) Uani 0.25 1 d PDU L 2
C256 C 1.1129(14) 0.8518(12) 0.9920(12) 0.068(6) Uani 0.25 1 d PDU L 2
H25M H 1.1510 0.8632 0.9739 0.102 Uiso 0.25 1 calc PR L 2
H25N H 1.1341 0.8346 1.0297 0.102 Uiso 0.25 1 calc PR L 2
H25O H 1.0995 0.8921 1.0062 0.102 Uiso 0.25 1 calc PR L 2
C257 C 1.0625(14) 0.7368(13) 0.9138(11) 0.067(5) Uani 0.25 1 d PDU L 2
C258 C 0.9812(13) 0.7733(18) 0.9672(14) 0.065(5) Uani 0.25 1 d PDU L 2
H25P H 0.9358 0.7390 0.9325 0.098 Uiso 0.25 1 calc PR L 2
H25Q H 0.9663 0.8114 0.9842 0.098 Uiso 0.25 1 calc PR L 2
H25R H 1.0044 0.7541 1.0029 0.098 Uiso 0.25 1 calc PR L 2
C259 C 0.7546(3) 0.5571(3) 0.5723(3) 0.0720(15) Uani 1 1 d . L .
C260 C 0.7817(4) 0.5328(3) 0.6330(4) 0.122(3) Uani 1 1 d . . .
H26A H 0.8367 0.5549 0.6585 0.184 Uiso 1 1 calc R L .
H26B H 0.7720 0.4841 0.6199 0.184 Uiso 1 1 calc R . .
H26C H 0.7539 0.5437 0.6599 0.184 Uiso 1 1 calc R . .
C261 C 0.7974(5) 0.5408(3) 0.5299(4) 0.115(2) Uani 1 1 d . . .
H26D H 0.7791 0.5564 0.4906 0.172 Uiso 1 1 calc R L .
H26E H 0.7883 0.4922 0.5168 0.172 Uiso 1 1 calc R . .
H26F H 0.8524 0.5634 0.5550 0.172 Uiso 1 1 calc R . .
C262 C 0.6687(3) 0.5202(3) 0.5340(4) 0.123(3) Uani 1 1 d . . .
H26G H 0.6492 0.5341 0.4938 0.184 Uiso 1 1 calc R L .
H26H H 0.6415 0.5313 0.5614 0.184 Uiso 1 1 calc R . .
H26I H 0.6607 0.4717 0.5226 0.184 Uiso 1 1 calc R . .
O300 O 0.82007(18) 0.84207(14) 0.63019(14) 0.0615(8) Uani 1 1 d . . .
H3O H 0.7828 0.8545 0.6321 0.074 Uiso 1 1 calc R L .
O301 O 0.7088(4) 0.8902(2) 0.64809(19) 0.145(2) Uani 1 1 d . . .
O302 O 0.8113(3) 0.96097(16) 0.76113(15) 0.0908(13) Uani 1 1 d . . .
H1O H 0.7774 0.9321 0.7271 0.109 Uiso 1 1 calc R L .
O303 O 0.9218(3) 0.91773(15) 0.74280(15) 0.133(2) Uani 1 1 d . . .
H2O H 0.8935 0.8917 0.7052 0.160 Uiso 1 1 calc R L .

loop_
_atom_site_aniso_label
_atom_site_aniso_U_11
_atom_site_aniso_U_22
_atom_site_aniso_U_33
_atom_site_aniso_U_23
_atom_site_aniso_U_13
_atom_site_aniso_U_12
Mn1 0.0199(2) 0.0183(2) 0.0284(2) 0.00235(18) 0.00499(18) 0.00405(17)
O1 0.0224(10) 0.0200(10) 0.0264(10) 0.0051(8) 0.0105(8) 0.0067(8)
N1 0.0241(13) 0.0222(12) 0.0290(13) 0.0075(10) 0.0136(11) 0.0091(10)
C1 0.0245(14) 0.0185(13) 0.0176(13) 0.0013(11) 0.0093(11) 0.0065(11)
Mn2 0.0195(2) 0.0159(2) 0.0243(2) 0.00440(17) 0.00902(17) 0.00486(16)
O2 0.0228(10) 0.0202(10) 0.0359(12) 0.0094(9) 0.0145(9) 0.0065(8)
N2 0.0284(14) 0.0391(15) 0.0293(14) 0.0001(12) 0.0130(12) 0.0106(12)
C2 0.0238(15) 0.0261(15) 0.0214(14) 0.0033(12) 0.0085(12) 0.0063(12)
Mn3 0.0194(2) 0.0166(2) 0.0243(2) 0.00410(17) 0.00668(17) 0.00467(16)
O3 0.0207(10) 0.0168(9) 0.0281(11) 0.0023(8) 0.0077(8) 0.0056(8)
N3 0.0280(14) 0.0287(14) 0.0280(14) 0.0064(11) 0.0049(11) 0.0020(11)
C3 0.0298(16) 0.0298(16) 0.0225(15) 0.0050(12) 0.0065(13) 0.0124(13)
Mn4 0.0221(2) 0.0188(2) 0.0213(2) 0.00240(17) 0.00421(18) 0.00565(17)
O4 0.0191(10) 0.0179(9) 0.0244(10) 0.0047(8) 0.0077(8) 0.0047(8)
N4 0.0442(18) 0.0352(16) 0.0271(14) -0.0050(12) 0.0081(13) -0.0045(13)
C4 0.0417(18) 0.0285(16) 0.0199(14) 0.0091(12) 0.0114(13) 0.0146(14)
Mn5 0.0229(2) 0.0173(2) 0.0365(3) 0.00651(19) 0.0100(2) 0.00562(17)
O5 0.0326(12) 0.0270(11) 0.0243(11) -0.0007(9) -0.0002(9) 0.0078(9)
N5 0.0248(13) 0.0233(12) 0.0223(12) 0.0008(10) 0.0083(10) 0.0075(10)
C5 0.0325(16) 0.0216(14) 0.0213(14) 0.0049(11) 0.0140(13) 0.0072(12)
O6 0.0228(10) 0.0173(9) 0.0316(11) 0.0034(8) 0.0072(9) 0.0065(8)
N6 0.0270(13) 0.0230(12) 0.0378(15) 0.0128(11) 0.0116(12) 0.0067(11)
C6 0.0244(14) 0.0195(13) 0.0193(13) 0.0024(11) 0.0106(12) 0.0072(11)
O7 0.0198(10) 0.0206(10) 0.0223(10) 0.0030(8) 0.0063(8) 0.0077(8)
N7 0.0427(17) 0.0417(16) 0.0341(15) 0.0054(13) 0.0204(14) 0.0157(14)
C7 0.0443(19) 0.0246(15) 0.0298(16) 0.0092(13) 0.0230(15) 0.0103(14)
O8 0.0245(11) 0.0252(10) 0.0242(10) 0.0053(8) 0.0042(9) 0.0060(9)
C8 0.0347(17) 0.0233(14) 0.0289(15) 0.0100(12) 0.0217(14) 0.0100(12)
O9 0.0215(10) 0.0296(11) 0.0248(10) 0.0054(9) 0.0096(9) 0.0092(9)
C9 0.050(2) 0.0351(17) 0.0251(16) 0.0148(14) 0.0209(15) 0.0205(15)
O10 0.0288(12) 0.0261(11) 0.0275(11) 0.0018(9) 0.0120(10) 0.0094(9)
C10 0.059(2) 0.0348(17) 0.0317(17) 0.0183(14) 0.0283(17) 0.0281(16)
O11 0.0167(9) 0.0170(9) 0.0272(10) 0.0040(8) 0.0064(8) 0.0036(7)
C11 0.0422(18) 0.0242(15) 0.0341(17) 0.0125(13) 0.0253(15) 0.0147(13)
O12 0.0203(10) 0.0173(9) 0.0266(10) 0.0023(8) 0.0060(8) 0.0053(8)
C12 0.0240(15) 0.0213(14) 0.0341(16) 0.0107(12) 0.0179(13) 0.0051(11)
O13 0.0263(11) 0.0223(10) 0.0347(12) 0.0038(9) 0.0092(10) 0.0020(9)
C13 0.0266(15) 0.0218(14) 0.0356(17) 0.0119(12) 0.0201(13) 0.0080(12)
O14 0.0311(13) 0.0285(12) 0.0402(14) -0.0082(10) -0.0016(11) 0.0093(10)
C14 0.0219(14) 0.0174(13) 0.0352(16) 0.0059(12) 0.0108(13) 0.0041(11)
O15 0.0229(10) 0.0218(10) 0.0237(10) 0.0033(8) 0.0057(8) 0.0071(8)
C15 0.0221(14) 0.0182(13) 0.0220(14) 0.0006(11) 0.0060(12) 0.0022(11)
O16 0.0244(11) 0.0213(10) 0.0320(11) 0.0079(9) 0.0112(9) 0.0073(8)
C16 0.0293(16) 0.0175(13) 0.0247(15) 0.0032(11) 0.0089(12) 0.0067(12)
O17 0.0252(11) 0.0259(11) 0.0368(13) -0.0013(10) 0.0084(10) 0.0018(9)
C17 0.0300(16) 0.0217(14) 0.0235(14) 0.0010(11) 0.0117(13) 0.0078(12)
C18 0.0298(16) 0.0207(14) 0.0230(14) 0.0020(11) 0.0122(13) 0.0048(12)
C19 0.0252(15) 0.0176(13) 0.0173(13) 0.0002(11) 0.0056(11) 0.0019(11)
C20 0.0190(14) 0.0174(13) 0.0218(14) -0.0004(11) 0.0034(11) 0.0036(11)
C21 0.0264(15) 0.0184(13) 0.0212(14) 0.0028(11) 0.0082(12) 0.0043(11)
C22 0.0296(15) 0.0168(13) 0.0206(14) 0.0061(11) 0.0090(12) 0.0056(11)
C23 0.0318(16) 0.0245(15) 0.0223(14) 0.0027(12) 0.0144(13) 0.0054(12)
C24 0.0315(16) 0.0261(15) 0.0275(15) 0.0038(12) 0.0173(13) 0.0034(13)
C25 0.0247(15) 0.0218(14) 0.0268(15) 0.0038(12) 0.0119(12) 0.0023(12)
O26 0.078(4) 0.113(5) 0.067(4) 0.032(4) 0.034(3) 0.041(4)
C26 0.0233(14) 0.0177(13) 0.0212(14) 0.0068(11) 0.0101(12) 0.0074(11)
C27 0.0239(14) 0.0154(12) 0.0226(14) 0.0075(11) 0.0091(12) 0.0066(11)
C28 0.0209(14) 0.0163(13) 0.0201(13) 0.0021(11) 0.0066(11) 0.0036(11)
C29 0.0348(19) 0.047(2) 0.043(2) 0.0141(17) -0.0011(16) 0.0144(16)
C30 0.064(7) 0.096(8) 0.067(7) -0.033(6) -0.029(5) 0.034(6)
C31 0.060(6) 0.046(5) 0.043(5) 0.017(4) -0.023(4) -0.013(4)
C32 0.041(5) 0.081(7) 0.059(7) 0.041(6) 0.014(6) 0.034(5)
C33 0.044(5) 0.061(6) 0.067(7) 0.015(6) -0.005(6) 0.029(4)
C34 0.026(4) 0.057(5) 0.057(6) 0.030(4) 0.010(4) 0.014(4)
C35 0.024(4) 0.082(7) 0.073(7) 0.030(6) 0.000(4) 0.013(5)
C36 0.096(3) 0.056(2) 0.037(2) 0.0268(18) 0.034(2) 0.054(2)
C37 0.055(5) 0.043(4) 0.056(5) 0.027(4) 0.025(4) 0.034(4)
C38 0.072(5) 0.044(4) 0.036(4) 0.015(3) 0.011(4) 0.027(4)
C39 0.051(4) 0.040(4) 0.039(4) 0.028(3) 0.010(3) 0.006(3)
C40 0.060(5) 0.032(4) 0.049(4) 0.023(3) 0.009(4) 0.010(3)
C41 0.116(11) 0.060(9) 0.045(7) 0.013(6) 0.017(8) 0.065(9)
C42 0.051(6) 0.047(7) 0.029(5) 0.013(4) 0.016(5) 0.029(5)
C43 0.0431(19) 0.0265(16) 0.0376(18) 0.0072(14) 0.0242(16) 0.0145(14)
C44 0.046(2) 0.042(2) 0.064(3) 0.0159(19) 0.033(2) 0.0206(17)
C45 0.056(2) 0.0356(19) 0.064(2) 0.0205(18) 0.039(2) 0.0276(17)
C46 0.083(3) 0.046(2) 0.044(2) 0.0043(18) 0.035(2) 0.033(2)
C47 0.0346(18) 0.0407(19) 0.0337(18) -0.0044(15) 0.0209(15) -0.0044(15)
C48 0.037(2) 0.051(2) 0.055(2) -0.0023(18) 0.0315(19) 0.0024(17)
C49 0.054(2) 0.056(2) 0.041(2) 0.0053(18) 0.0329(19) -0.0081(19)
C50 0.040(2) 0.046(2) 0.048(2) -0.0062(17) 0.0294(18) -0.0113(17)
C51 0.051(2) 0.042(2) 0.0160(15) -0.0008(14) 0.0006(15) 0.0081(17)
C52 0.066(3) 0.063(3) 0.0207(17) 0.0005(17) 0.0116(18) 0.006(2)
C53 0.064(3) 0.061(3) 0.0265(19) -0.0124(18) 0.0108(19) 0.011(2)
C54 0.051(2) 0.044(2) 0.0293(18) -0.0089(16) 0.0044(17) 0.0107(18)
C55 0.0396(19) 0.0332(17) 0.0220(16) -0.0055(13) -0.0038(14) 0.0092(15)
C56 0.0383(19) 0.0349(17) 0.0172(14) -0.0011(13) -0.0017(13) 0.0094(15)
C57 0.0365(18) 0.0245(16) 0.0300(17) -0.0080(13) 0.0026(14) 0.0089(14)
C58 0.0294(16) 0.0204(14) 0.0316(16) -0.0007(12) 0.0074(13) 0.0071(12)
C59 0.0415(19) 0.0253(16) 0.0355(18) -0.0033(14) 0.0114(15) 0.0139(14)
C60 0.0376(18) 0.0284(16) 0.0382(18) 0.0052(14) 0.0123(15) 0.0170(14)
C61 0.0315(17) 0.0270(16) 0.0327(17) 0.0082(13) 0.0089(14) 0.0129(13)
C62 0.0267(15) 0.0183(13) 0.0316(16) 0.0061(12) 0.0115(13) 0.0070(12)
C63 0.0226(15) 0.0179(13) 0.0330(16) 0.0045(12) 0.0091(13) 0.0077(11)
C64 0.0316(16) 0.0223(14) 0.0260(15) 0.0089(12) 0.0110(13) 0.0114(12)
C65 0.0286(15) 0.0240(14) 0.0195(14) 0.0031(11) 0.0101(12) 0.0094(12)
C66 0.0351(17) 0.0264(15) 0.0214(14) 0.0070(12) 0.0084(13) 0.0150(13)
C67 0.0257(16) 0.0298(16) 0.0221(15) 0.0011(12) 0.0024(12) 0.0107(13)
C68 0.0225(14) 0.0243(14) 0.0223(14) 0.0016(12) 0.0069(12) 0.0072(12)
C69 0.0234(14) 0.0208(13) 0.0165(13) -0.0001(11) 0.0079(11) 0.0072(11)
C70 0.0225(14) 0.0213(13) 0.0176(13) 0.0013(11) 0.0088(11) 0.0090(11)
C71 0.0194(14) 0.0224(14) 0.0190(13) 0.0025(11) 0.0068(11) 0.0048(11)
C72 0.0272(15) 0.0199(13) 0.0230(14) 0.0054(11) 0.0106(12) 0.0071(12)
C73 0.0339(17) 0.0214(14) 0.0260(15) 0.0039(12) 0.0142(13) 0.0068(12)
C74 0.046(2) 0.0267(16) 0.0335(17) 0.0065(13) 0.0260(16) 0.0056(14)
C75 0.057(2) 0.0305(17) 0.0247(16) 0.0073(13) 0.0199(16) 0.0072(16)
C76 0.0442(19) 0.0264(16) 0.0202(15) 0.0064(12) 0.0093(14) 0.0061(14)
C77 0.0339(17) 0.0199(14) 0.0225(14) 0.0062(11) 0.0084(13) 0.0087(12)
C78 0.058(2) 0.045(2) 0.0174(15) 0.0080(14) 0.0046(16) 0.0080(18)
C79 0.093(4) 0.082(4) 0.045(3) -0.023(2) 0.032(3) 0.008(3)
C80 0.186(8) 0.112(5) 0.076(4) -0.004(4) 0.093(5) 0.026(5)
C81 0.117(5) 0.154(7) 0.046(3) -0.051(4) 0.021(3) 0.016(5)
C82 0.099(4) 0.082(4) 0.098(4) -0.022(3) 0.063(4) 0.018(3)
C83 0.057(2) 0.045(2) 0.048(2) 0.0087(17) 0.0207(19) 0.0355(19)
C84 0.031(5) 0.035(5) 0.111(9) 0.012(6) 0.017(6) 0.017(4)
C85 0.050(7) 0.054(7) 0.103(9) -0.002(7) 0.024(7) 0.026(5)
C86 0.057(5) 0.034(4) 0.057(6) 0.017(4) 0.021(5) 0.035(4)
C87 0.090(7) 0.039(5) 0.081(8) 0.025(5) 0.041(7) 0.041(4)
C88 0.090(7) 0.061(6) 0.035(4) 0.011(4) 0.010(5) 0.055(5)
C89 0.093(8) 0.085(7) 0.064(6) 0.009(6) 0.011(6) 0.074(6)
C90 0.0301(18) 0.0350(18) 0.0379(19) 0.0076(15) -0.0014(15) 0.0127(14)
C91 0.052(2) 0.056(2) 0.038(2) 0.0148(18) -0.0026(18) 0.019(2)
C92 0.034(2) 0.054(3) 0.072(3) 0.020(2) -0.012(2) 0.0070(19)
C93 0.041(2) 0.074(3) 0.059(3) 0.007(2) 0.004(2) 0.037(2)
C94 0.057(2) 0.041(2) 0.050(2) -0.0016(17) 0.039(2) -0.0017(18)
C95 0.048(3) 0.098(4) 0.072(3) -0.024(3) 0.044(2) -0.018(3)
C96 0.117(5) 0.064(3) 0.118(5) 0.041(3) 0.093(4) 0.015(3)
C97 0.065(3) 0.057(3) 0.078(3) -0.006(2) 0.055(3) 0.005(2)
C98 0.032(4) 0.021(4) 0.017(3) 0.002(3) 0.011(3) 0.007(3)
C99 0.027(4) 0.033(4) 0.062(6) 0.018(4) 0.023(4) 0.008(4)
C100 0.037(5) 0.032(4) 0.052(5) 0.017(4) 0.024(4) 0.014(4)
C101 0.028(3) 0.016(2) 0.018(2) 0.0017(18) 0.011(2) 0.0022(19)
C102 0.038(3) 0.032(3) 0.058(4) 0.023(3) 0.031(3) 0.015(2)
C103 0.040(3) 0.040(3) 0.063(4) 0.030(3) 0.027(3) 0.025(3)
C104 0.025(2) 0.0246(19) 0.021(2) -0.0005(16) 0.0071(17) 0.0065(16)
C105 0.031(3) 0.064(3) 0.045(3) -0.001(3) 0.015(2) 0.020(2)
C106 0.034(3) 0.060(3) 0.034(3) -0.002(2) 0.015(2) 0.014(2)
C107 0.045(9) 0.051(9) 0.050(10) 0.018(8) 0.025(8) 0.014(7)
C108 0.099(15) 0.056(11) 0.042(9) -0.003(8) 0.041(10) 0.032(10)
C109 0.079(14) 0.081(13) 0.038(9) 0.001(9) 0.035(10) 0.023(11)
C110 0.0236(15) 0.0192(14) 0.0379(18) 0.0058(13) 0.0034(13) 0.0037(12)
C111 0.045(2) 0.0380(19) 0.0317(18) 0.0098(15) 0.0100(16) 0.0090(16)
C112 0.0277(17) 0.045(2) 0.0350(18) 0.0137(15) 0.0087(14) 0.0004(15)
C113 0.051(2) 0.0271(18) 0.0301(18) -0.0021(15) -0.0067(17) 0.0004(16)
C114 0.118(5) 0.080(4) 0.047(3) -0.023(2) 0.051(3) -0.035(3)
C115 0.0384(19) 0.0336(18) 0.0326(18) -0.0037(14) 0.0093(15) 0.0100(15)
C116 0.0273(16) 0.0261(15) 0.0266(15) 0.0000(12) 0.0087(13) 0.0080(12)
C117 0.0264(16) 0.0343(17) 0.0295(16) -0.0037(14) 0.0054(13) 0.0067(13)
C118 0.0295(17) 0.0442(19) 0.0236(16) 0.0009(14) 0.0025(13) 0.0134(15)
C119 0.0351(18) 0.0362(17) 0.0239(15) 0.0069(13) 0.0095(14) 0.0124(14)
C120 0.0277(15) 0.0266(15) 0.0179(13) -0.0007(11) 0.0100(12) 0.0100(12)
C121 0.0294(16) 0.0282(15) 0.0232(15) 0.0069(12) 0.0110(13) 0.0092(13)
C122 0.0314(17) 0.0271(16) 0.0425(19) 0.0115(14) 0.0126(15) 0.0043(13)
C123 0.0307(18) 0.0332(18) 0.060(2) 0.0166(17) 0.0184(17) 0.0006(14)
C124 0.041(2) 0.045(2) 0.057(2) 0.0198(18) 0.0288(19) 0.0060(17)
C125 0.040(2) 0.0369(18) 0.0396(19) 0.0132(15) 0.0200(16) 0.0054(15)
C126 0.0339(17) 0.0245(15) 0.0355(17) 0.0147(13) 0.0141(14) 0.0101(13)
C127 0.0299(16) 0.0295(16) 0.0292(16) 0.0102(13) 0.0123(13) 0.0085(13)
C128 0.0312(17) 0.0289(16) 0.0343(18) -0.0062(14) 0.0182(15) 0.0020(13)
C129 0.0292(19) 0.084(3) 0.044(2) 0.019(2) 0.0117(17) 0.012(2)
C130 0.098(4) 0.057(3) 0.037(2) 0.0142(19) 0.036(2) 0.031(3)
O131 0.0466(10) 0.0354(9) 0.0624(11) 0.0177(8) 0.0226(9) 0.0109(7)
C132 0.0466(10) 0.0354(9) 0.0624(11) 0.0177(8) 0.0226(9) 0.0109(7)
N133 0.0466(10) 0.0354(9) 0.0624(11) 0.0177(8) 0.0226(9) 0.0109(7)
C134 0.0466(10) 0.0354(9) 0.0624(11) 0.0177(8) 0.0226(9) 0.0109(7)
C135 0.0466(10) 0.0354(9) 0.0624(11) 0.0177(8) 0.0226(9) 0.0109(7)
O136 0.0466(10) 0.0354(9) 0.0624(11) 0.0177(8) 0.0226(9) 0.0109(7)
C137 0.0466(10) 0.0354(9) 0.0624(11) 0.0177(8) 0.0226(9) 0.0109(7)
N138 0.0466(10) 0.0354(9) 0.0624(11) 0.0177(8) 0.0226(9) 0.0109(7)
C139 0.0466(10) 0.0354(9) 0.0624(11) 0.0177(8) 0.0226(9) 0.0109(7)
C140 0.0466(10) 0.0354(9) 0.0624(11) 0.0177(8) 0.0226(9) 0.0109(7)
O141 0.0466(10) 0.0354(9) 0.0624(11) 0.0177(8) 0.0226(9) 0.0109(7)
C142 0.0466(10) 0.0354(9) 0.0624(11) 0.0177(8) 0.0226(9) 0.0109(7)
N143 0.0466(10) 0.0354(9) 0.0624(11) 0.0177(8) 0.0226(9) 0.0109(7)
C144 0.0466(10) 0.0354(9) 0.0624(11) 0.0177(8) 0.0226(9) 0.0109(7)
C145 0.0466(10) 0.0354(9) 0.0624(11) 0.0177(8) 0.0226(9) 0.0109(7)
O146 0.094(8) 0.080(7) 0.099(8) 0.029(6) 0.015(6) -0.015(6)
O147 0.039(4) 0.075(5) 0.082(5) 0.052(5) 0.012(4) 0.021(4)
O148 0.084(2) 0.0466(16) 0.0383(16) 0.0092(13) 0.0106(15) 0.0220(15)
C149 0.087(3) 0.040(2) 0.046(2) 0.0180(19) 0.021(2) 0.021(2)
N150 0.068(2) 0.049(2) 0.0485(19) 0.0188(16) 0.0324(18) 0.0088(17)
C151 0.044(2) 0.042(2) 0.073(3) 0.011(2) 0.033(2) 0.0038(18)
C152 0.182(8) 0.132(6) 0.063(4) 0.039(4) 0.075(5) 0.070(5)
O153 0.106(3) 0.076(3) 0.118(3) 0.039(2) 0.040(3) -0.006(2)
C154 0.084(4) 0.068(4) 0.089(4) 0.022(4) 0.041(4) -0.008(4)
N155 0.051(2) 0.077(3) 0.061(2) 0.025(2) 0.0251(18) -0.0026(19)
C156 0.067(5) 0.054(5) 0.066(5) 0.015(4) 0.024(5) 0.023(4)
C157 0.135(8) 0.079(6) 0.122(8) 0.012(6) 0.086(7) 0.007(6)
C158 0.096(5) 0.090(5) 0.091(5) 0.021(5) 0.045(5) -0.012(5)
C159 0.098(8) 0.088(8) 0.080(7) 0.029(6) 0.035(6) 0.018(7)
C160 0.043(6) 0.077(8) 0.082(8) 0.041(7) 0.019(7) 0.003(6)
C200 0.060(3) 0.052(2) 0.0300(19) 0.0060(17) 0.0004(18) 0.024(2)
C201 0.054(2) 0.060(3) 0.033(2) 0.0021(18) 0.0055(18) 0.033(2)
C202 0.057(3) 0.082(3) 0.049(2) 0.014(2) 0.015(2) 0.038(3)
C203 0.074(3) 0.105(4) 0.039(2) -0.007(3) 0.003(2) 0.067(3)
C204 0.086(4) 0.069(3) 0.047(3) -0.005(2) -0.010(3) 0.051(3)
C205 0.118(5) 0.059(3) 0.034(2) 0.005(2) 0.004(3) 0.038(3)
C206 0.121(5) 0.086(4) 0.055(3) -0.022(3) -0.016(3) 0.069(4)
C207 0.096(4) 0.063(3) 0.045(3) -0.012(2) -0.004(3) 0.041(3)
C208 0.073(4) 0.166(7) 0.048(3) -0.023(4) 0.011(3) 0.037(4)
C209 0.068(4) 0.178(7) 0.039(3) -0.002(3) 0.013(3) 0.011(4)
C210 0.068(3) 0.084(4) 0.035(2) 0.001(2) 0.007(2) 0.013(3)
C211 0.080(3) 0.034(2) 0.036(2) -0.0046(17) 0.006(2) 0.002(2)
C212 0.100(4) 0.032(2) 0.041(2) -0.0023(18) 0.007(2) 0.022(2)
C213 0.081(4) 0.061(3) 0.036(2) -0.001(2) 0.000(2) -0.034(3)
C214 0.038(2) 0.083(3) 0.032(2) 0.012(2) 0.0056(17) -0.017(2)
C215 0.044(2) 0.163(6) 0.035(2) 0.040(3) 0.020(2) 0.047(3)
C216 0.088(4) 0.206(7) 0.052(3) 0.075(4) 0.052(3) 0.112(5)
C217 0.063(3) 0.161(5) 0.048(2) 0.057(3) 0.041(2) 0.077(3)
C218 0.0260(18) 0.088(3) 0.0310(19) 0.021(2) 0.0104(15) -0.0067(19)
C219 0.064(3) 0.069(3) 0.0277(19) 0.011(2) 0.0058(19) -0.041(2)
C220 0.039(2) 0.085(3) 0.0307(19) 0.017(2) 0.0121(17) -0.011(2)
C221 0.039(2) 0.069(3) 0.0270(18) 0.0185(18) 0.0081(16) -0.0086(19)
C222 0.038(2) 0.073(3) 0.051(2) 0.034(2) 0.0072(19) 0.000(2)
C223 0.047(2) 0.057(3) 0.049(2) 0.026(2) 0.0074(19) 0.0032(19)
C224 0.041(2) 0.056(2) 0.0327(19) 0.0143(17) 0.0055(16) -0.0010(18)
C225 0.047(2) 0.053(2) 0.0236(17) 0.0092(16) 0.0097(16) 0.0025(18)
C226 0.049(2) 0.051(2) 0.0220(16) 0.0061(15) 0.0119(16) -0.0068(18)
C227 0.057(3) 0.058(3) 0.0263(18) 0.0091(17) -0.0022(17) 0.007(2)
C228 0.079(3) 0.088(4) 0.063(3) 0.006(3) 0.034(3) 0.033(3)
C229 0.081(9) 0.092(10) 0.093(10) -0.004(9) 0.046(8) -0.010(9)
C230 0.088(5) 0.093(5) 0.081(5) 0.014(4) 0.049(4) 0.014(4)
C231 0.113(10) 0.061(8) 0.083(9) 0.021(7) 0.073(8) 0.007(8)
C232 0.105(6) 0.072(5) 0.101(5) 0.039(4) 0.058(5) 0.024(4)
C233 0.077(10) 0.049(9) 0.080(10) -0.007(8) 0.041(8) -0.008(8)
C234 0.072(4) 0.067(4) 0.083(5) 0.013(4) 0.023(4) -0.009(3)
C235 0.065(6) 0.048(7) 0.044(5) 0.002(5) 0.025(5) 0.019(5)
C236 0.102(12) 0.061(12) 0.070(12) 0.018(9) 0.041(10) 0.028(10)
C237 0.071(9) 0.027(7) 0.050(7) 0.019(7) 0.034(7) 0.007(7)
C238 0.056(6) 0.046(6) 0.041(6) -0.004(5) 0.025(5) 0.013(5)
C239 0.082(5) 0.084(7) 0.053(4) -0.006(5) 0.015(4) -0.002(5)
C240 0.094(8) 0.087(10) 0.063(7) 0.003(8) 0.037(6) 0.000(8)
C241 0.110(7) 0.083(8) 0.063(6) 0.000(6) 0.041(6) 0.028(7)
C242 0.099(8) 0.090(9) 0.069(8) 0.025(7) 0.027(6) 0.020(7)
C243 0.049(5) 0.029(5) 0.033(5) 0.015(4) 0.026(4) 0.017(4)
C244 0.068(7) 0.059(9) 0.048(7) -0.001(7) 0.037(6) -0.008(7)
C245 0.083(8) 0.062(9) 0.038(6) 0.006(7) 0.033(6) 0.010(7)
C246 0.022(6) 0.057(8) 0.016(5) -0.014(5) -0.001(4) 0.015(5)
C247 0.072(7) 0.115(9) 0.034(6) 0.044(6) 0.039(5) 0.070(6)
C248 0.063(7) 0.121(10) 0.041(7) 0.047(7) 0.037(6) 0.071(8)
C249 0.073(9) 0.078(10) 0.050(8) 0.058(7) 0.053(7) 0.063(8)
C250 0.072(9) 0.109(12) 0.042(8) 0.045(9) 0.039(8) 0.075(9)
C251 0.078(7) 0.127(9) 0.039(5) 0.040(5) 0.033(5) 0.074(6)
C252 0.070(7) 0.146(11) 0.049(6) 0.046(8) 0.034(5) 0.070(8)
C253 0.102(8) 0.127(10) 0.056(6) 0.036(6) 0.036(7) 0.083(7)
C254 0.079(7) 0.109(11) 0.046(6) 0.046(7) 0.037(6) 0.060(9)
C255 0.072(7) 0.118(9) 0.039(5) 0.037(6) 0.038(6) 0.070(7)
C256 0.082(13) 0.103(14) 0.038(8) 0.033(11) 0.019(9) 0.063(11)
C257 0.076(9) 0.112(11) 0.046(7) 0.038(8) 0.027(8) 0.075(8)
C258 0.077(10) 0.111(11) 0.049(7) 0.042(7) 0.036(8) 0.074(9)
C259 0.054(3) 0.062(3) 0.080(3) 0.034(3) 0.005(3) 0.007(2)
C260 0.128(6) 0.084(4) 0.123(6) 0.068(4) 0.007(5) 0.011(4)
C261 0.135(6) 0.074(4) 0.132(6) 0.020(4) 0.054(5) 0.032(4)
C262 0.073(4) 0.052(3) 0.184(8) 0.026(4) 0.003(4) -0.006(3)
O300 0.0647(19) 0.0500(17) 0.0463(16) -0.0050(13) 0.0174(15) -0.0043(14)
O301 0.250(7) 0.060(2) 0.057(2) -0.0106(19) 0.046(3) -0.035(3)
O302 0.154(4) 0.0460(18) 0.0366(17) 0.0070(14) 0.011(2) 0.012(2)
O303 0.265(6) 0.0331(17) 0.0341(17) 0.0127(14) 0.025(3) -0.026(2)

loop_
_atom_type_symbol
_atom_type_description
_atom_type_scat_dispersion_real
_atom_type_scat_dispersion_imag
_atom_type_scat_source
C C 0.0033 0.0016 'International Tables Vol C Tables 4.2.6.8 and 6.1.1.4'
H H 0.0000 0.0000 'International Tables Vol C Tables 4.2.6.8 and 6.1.1.4'
N N 0.0061 0.0033 'International Tables Vol C Tables 4.2.6.8 and 6.1.1.4'
O O 0.0106 0.0060 'International Tables Vol C Tables 4.2.6.8 and 6.1.1.4'
Mn Mn 0.3368 0.7283 'International Tables Vol C Tables 4.2.6.8 and 6.1.1.4'

loop_
_geom_angle_atom_site_label_1
_geom_angle_atom_site_label_2
_geom_angle_atom_site_label_3
_geom_angle
O3 Mn1 O13 102.13(8)
O3 Mn1 O14 85.12(8)
O13 Mn1 O14 95.84(9)
O3 Mn1 O15 97.32(7)
O13 Mn1 O15 149.80(8)
O14 Mn1 O15 108.73(9)
O3 Mn1 N5 164.10(9)
O13 Mn1 N5 91.72(9)
O14 Mn1 N5 85.75(9)
O15 Mn1 N5 73.41(8)
O3 Mn1 O11 74.81(7)
O13 Mn1 O11 90.47(8)
O14 Mn1 O11 159.82(8)
O15 Mn1 O11 72.54(7)
N5 Mn1 O11 113.27(8)
C6 O1 Mn2 112.97(16)
C98 N1 C101 49.0(4)
C98 N1 C103 168.4(4)
C101 N1 C103 120.7(4)
C98 N1 C100 121.5(5)
C101 N1 C100 73.1(4)
C103 N1 C100 49.9(4)
C98 N1 C102 72.5(4)
C101 N1 C102 121.5(3)
C103 N1 C102 117.4(4)
C100 N1 C102 163.6(4)
C98 N1 C99 121.6(5)
C101 N1 C99 170.5(4)
C103 N1 C99 68.5(4)
C100 N1 C99 116.3(5)
C102 N1 C99 49.1(4)
C2 C1 C6 119.2(3)
C2 C1 C28 119.3(2)
C6 C1 C28 121.5(2)
O2 Mn2 O1 91.49(9)
O2 Mn2 O4 173.20(8)
O1 Mn2 O4 89.00(8)
O2 Mn2 O3 91.07(9)
O1 Mn2 O3 171.94(8)
O4 Mn2 O3 87.56(8)
O2 Mn2 O11 93.43(8)
O1 Mn2 O11 93.75(8)
O4 Mn2 O11 79.77(7)
O3 Mn2 O11 78.47(7)
O2 Mn2 O9 96.27(8)
O1 Mn2 O9 95.41(8)
O4 Mn2 O9 90.43(8)
O3 Mn2 O9 91.90(8)
O11 Mn2 O9 166.46(7)
C13 O2 Mn2 120.58(17)
C104 N2 C107 49.8(7)
C104 N2 C106 121.2(3)
C107 N2 C106 71.4(7)
C104 N2 C108 78.5(8)
C107 N2 C108 128.3(10)
C106 N2 C108 160.2(8)
C104 N2 C105 119.4(3)
C107 N2 C105 169.0(8)
C106 N2 C105 119.1(3)
C108 N2 C105 41.3(8)
C104 N2 C109 166.5(9)
C107 N2 C109 116.9(11)
C106 N2 C109 45.9(8)
C108 N2 C109 114.4(11)
C105 N2 C109 73.9(8)
C1 C2 C3 122.6(3)
O15 Mn3 O16 96.63(9)
O15 Mn3 O12 177.05(9)
O16 Mn3 O12 86.20(9)
O15 Mn3 O11 87.26(8)
O16 Mn3 O11 176.10(9)
O12 Mn3 O11 89.91(8)
O15 Mn3 O4 90.78(8)
O16 Mn3 O4 100.54(8)
O12 Mn3 O4 89.51(8)
O11 Mn3 O4 79.53(7)
O15 Mn3 O7 99.57(8)
O16 Mn3 O7 92.05(8)
O12 Mn3 O7 79.46(7)
O11 Mn3 O7 87.12(7)
O4 Mn3 O7 162.71(7)
C20 O3 Mn2 116.12(16)
C20 O3 Mn1 134.29(17)
Mn2 O3 Mn1 109.36(9)
C110 N3 C112 120.9(3)
C110 N3 C111 121.6(3)
C112 N3 C111 117.3(3)
C4 C3 C2 116.8(3)
C4 C3 C29 120.7(3)
C2 C3 C29 122.4(3)
O5 Mn4 O8 91.61(9)
O5 Mn4 O7 172.73(9)
O8 Mn4 O7 89.04(8)
O5 Mn4 O6 90.06(9)
O8 Mn4 O6 173.03(9)
O7 Mn4 O6 88.46(8)
O5 Mn4 O12 91.95(9)
O8 Mn4 O12 94.63(8)
O7 Mn4 O12 80.78(8)
O6 Mn4 O12 78.55(8)
O5 Mn4 O10 92.56(9)
O8 Mn4 O10 94.84(8)
O7 Mn4 O10 94.60(8)
O6 Mn4 O10 91.85(8)
O12 Mn4 O10 169.39(8)
C27 O4 Mn2 123.94(16)
C27 O4 Mn3 137.26(16)
Mn2 O4 Mn3 98.76(8)
C113 N4 C115 120.7(3)
C113 N4 C114 120.5(4)
C115 N4 C114 118.2(4)
C5 C4 C3 123.0(3)
O6 Mn5 O17 102.42(8)
O6 Mn5 O131 85.51(13)
O17 Mn5 O131 102.16(15)
O6 Mn5 O16 99.32(8)
O17 Mn5 O16 148.41(8)
O131 Mn5 O16 102.14(15)
O6 Mn5 O136 82.81(19)
O17 Mn5 O136 81.9(2)
O131 Mn5 O136 21.54(19)
O16 Mn5 O136 123.7(2)
O6 Mn5 N6 164.58(9)
O17 Mn5 N6 89.96(9)
O131 Mn5 N6 82.87(14)
O16 Mn5 N6 73.40(9)
O136 Mn5 N6 90.0(2)
O6 Mn5 O12 74.52(7)
O17 Mn5 O12 91.96(8)
O131 Mn5 O12 157.68(13)
O16 Mn5 O12 72.07(7)
O136 Mn5 O12 154.7(2)
N6 Mn5 O12 114.69(8)
C56 O5 Mn4 122.13(19)
C120 N5 C116 118.5(3)
C120 N5 Mn1 117.86(19)
C116 N5 Mn1 123.3(2)
C4 C5 C6 118.7(3)
C4 C5 C7 119.3(3)
C6 C5 C7 122.0(3)
C63 O6 Mn4 116.00(18)
C63 O6 Mn5 133.30(18)
Mn4 O6 Mn5 110.15(9)
C126 N6 C122 118.5(3)
C126 N6 Mn5 116.8(2)
C122 N6 Mn5 123.8(2)
O1 C6 C1 120.7(2)
O1 C6 C5 119.6(2)
C1 C6 C5 119.7(3)
C70 O7 Mn4 121.23(16)
C70 O7 Mn3 141.16(16)
Mn4 O7 Mn3 97.61(8)
C128 N7 C129 121.6(3)
C128 N7 C130 121.8(3)
C129 N7 C130 116.4(3)
C8 C7 C5 113.4(2)
C77 O8 Mn4 114.63(17)
C9 C8 C13 118.7(3)
C9 C8 C7 121.5(3)
C13 C8 C7 119.7(3)
C101 O9 C98 55.1(4)
C101 O9 Mn2 149.6(3)
C98 O9 Mn2 154.6(4)
C8 C9 C10 122.8(3)
C107 O10 C104 58.2(7)
C107 O10 Mn4 151.3(7)
C104 O10 Mn4 150.2(2)
C11 C10 C9 117.0(3)
C11 C10 C36 120.1(3)
C9 C10 C36 122.9(3)
Mn3 O11 Mn2 100.14(8)
Mn3 O11 Mn1 99.19(8)
Mn2 O11 Mn1 97.36(7)
C12 C11 C10 122.7(3)
Mn3 O12 Mn4 100.49(8)
Mn3 O12 Mn5 98.93(8)
Mn4 O12 Mn5 96.77(7)
C11 C12 C13 119.0(3)
C11 C12 C14 120.0(3)
C13 C12 C14 120.9(3)
C110 O13 Mn1 124.34(19)
O2 C13 C8 120.2(3)
O2 C13 C12 120.0(3)
C8 C13 C12 119.8(3)
C113 O14 Mn1 124.8(2)
C12 C14 C15 110.8(2)
C121 O15 Mn3 119.98(17)
C121 O15 Mn1 117.82(17)
Mn3 O15 Mn1 100.96(9)
C16 C15 C20 119.3(3)
C16 C15 C14 120.1(3)
C20 C15 C14 120.5(3)
C127 O16 Mn3 122.16(18)
C127 O16 Mn5 118.89(17)
Mn3 O16 Mn5 102.61(9)
C15 C16 C17 122.4(3)
C128 O17 Mn5 124.8(2)
C16 C17 C18 117.1(3)
C16 C17 C43 122.5(3)
C18 C17 C43 120.4(3)
C19 C18 C17 122.6(3)
C18 C19 C20 118.3(3)
C18 C19 C21 121.0(3)
C20 C19 C21 120.7(3)
O3 C20 C15 119.9(3)
O3 C20 C19 119.7(2)
C15 C20 C19 120.3(3)
C19 C21 C22 115.0(2)
C23 C22 C27 118.4(3)
C23 C22 C21 120.5(3)
C27 C22 C21 121.1(3)
C22 C23 C24 123.0(3)
C25 C24 C23 116.9(3)
C25 C24 C47 123.1(3)
C23 C24 C47 120.0(3)
C24 C25 C26 122.4(3)
C25 C26 C27 119.0(3)
C25 C26 C28 120.3(2)
C27 C26 C28 120.7(2)
O4 C27 C26 120.2(2)
O4 C27 C22 120.1(2)
C26 C27 C22 119.7(3)
C26 C28 C1 113.9(2)
C32 C29 C35 125.1(7)
C32 C29 C3 114.7(6)
C35 C29 C3 114.3(5)
C32 C29 C30 112.2(8)
C35 C29 C30 73.7(8)
C3 C29 C30 107.8(5)
C32 C29 C33 26.6(5)
C35 C29 C33 112.7(8)
C3 C29 C33 108.4(5)
C30 C29 C33 135.5(7)
C32 C29 C31 81.6(6)
C35 C29 C31 106.2(6)
C3 C29 C31 106.9(5)
C30 C29 C31 35.7(6)
C33 C29 C31 108.0(6)
C32 C29 C34 107.7(6)
C35 C29 C34 31.6(5)
C3 C29 C34 109.1(4)
C30 C29 C34 104.8(8)
C33 C29 C34 86.8(7)
C31 C29 C34 134.0(6)
C38 C36 C39 55.2(5)
C38 C36 C42 118.2(8)
C39 C36 C42 130.6(9)
C38 C36 C41 127.3(10)
C39 C36 C41 120.7(10)
C42 C36 C41 17.0(11)
C38 C36 C10 116.7(4)
C39 C36 C10 112.3(4)
C42 C36 C10 112.2(9)
C41 C36 C10 112.1(10)
C38 C36 C37 48.6(5)
C39 C36 C37 103.4(5)
C42 C36 C37 83.4(6)
C41 C36 C37 99.6(8)
C10 C36 C37 106.4(4)
C38 C36 C40 102.2(5)
C39 C36 C40 49.1(4)
C42 C36 C40 98.8(7)
C41 C36 C40 82.6(9)
C10 C36 C40 105.3(4)
C37 C36 C40 144.6(4)
C46 C43 C45 108.5(3)
C46 C43 C17 109.7(3)
C45 C43 C17 112.6(3)
C46 C43 C44 109.3(3)
C45 C43 C44 107.4(3)
C17 C43 C44 109.2(3)
C48 C47 C24 109.4(3)
C48 C47 C50 107.7(3)
C24 C47 C50 112.5(3)
C48 C47 C49 109.3(3)
C24 C47 C49 110.3(3)
C50 C47 C49 107.7(3)
C52 C51 C56 119.1(3)
C52 C51 C78 121.3(4)
C56 C51 C78 119.6(3)
C53 C52 C51 122.0(4)
C54 C53 C52 117.3(4)
C54 C53 C79 120.5(4)
C52 C53 C79 122.2(4)
C55 C54 C53 123.2(4)
C54 C55 C56 118.5(4)
C54 C55 C57 121.3(3)
C56 C55 C57 120.3(3)
O5 C56 C51 120.2(3)
O5 C56 C55 120.4(3)
C51 C56 C55 119.3(3)
C55 C57 C58 115.1(3)
C59 C58 C63 118.6(3)
C59 C58 C57 121.4(3)
C63 C58 C57 120.0(3)
C58 C59 C60 122.5(3)
C61 C60 C59 117.5(3)
C61 C60 C83 121.3(3)
C59 C60 C83 121.2(3)
C60 C61 C62 122.4(3)
C61 C62 C63 118.5(3)
C61 C62 C64 120.0(3)
C63 C62 C64 121.4(3)
O6 C63 C58 119.8(3)
O6 C63 C62 119.6(3)
C58 C63 C62 120.6(3)
C62 C64 C65 111.2(2)
C66 C65 C70 119.3(3)
C66 C65 C64 120.1(3)
C70 C65 C64 120.5(3)
C65 C66 C67 122.7(3)
C68 C67 C66 116.6(3)
C68 C67 C90 123.2(3)
C66 C67 C90 120.2(3)
C67 C68 C69 123.0(3)
C68 C69 C70 118.8(3)
C68 C69 C71 120.2(3)
C70 C69 C71 120.9(2)
O7 C70 C65 120.2(3)
O7 C70 C69 120.4(2)
C65 C70 C69 119.4(3)
C69 C71 C72 114.8(2)
C73 C72 C77 118.7(3)
C73 C72 C71 120.2(3)
C77 C72 C71 121.1(3)
C72 C73 C74 122.8(3)
C73 C74 C75 116.5(3)
C73 C74 C94 123.5(3)
C75 C74 C94 120.0(3)
C76 C75 C74 123.3(3)
C75 C76 C77 118.8(3)
C75 C76 C78 120.5(3)
C77 C76 C78 120.8(3)
O8 C77 C72 119.9(3)
O8 C77 C76 120.3(3)
C72 C77 C76 119.9(3)
C76 C78 C51 112.8(3)
C80 C79 C82 108.0(5)
C80 C79 C53 112.3(4)
C82 C79 C53 110.3(4)
C80 C79 C81 109.6(5)
C82 C79 C81 109.3(5)
C53 C79 C81 107.3(5)
C87 C83 C84 128.2(8)
C87 C83 C88 79.6(7)
C84 C83 C88 113.4(7)
C87 C83 C60 112.9(6)
C84 C83 C60 108.5(6)
C88 C83 C60 110.4(5)
C87 C83 C86 25.3(5)
C84 C83 C86 111.0(7)
C88 C83 C86 104.1(6)
C60 C83 C86 109.3(5)
C87 C83 C89 110.8(7)
C84 C83 C89 80.0(8)
C88 C83 C89 35.9(6)
C60 C83 C89 111.6(4)
C86 C83 C89 131.1(6)
C87 C83 C85 109.8(7)
C84 C83 C85 26.0(6)
C88 C83 C85 133.7(8)
C60 C83 C85 106.9(6)
C86 C83 C85 88.1(7)
C89 C83 C85 104.4(8)
C93 C90 C92 110.2(4)
C93 C90 C67 109.8(3)
C92 C90 C67 112.2(3)
C93 C90 C91 108.2(3)
C92 C90 C91 106.3(3)
C67 C90 C91 110.0(3)
C95 C94 C97 109.0(4)
C95 C94 C74 111.7(3)
C97 C94 C74 110.0(3)
C95 C94 C96 107.6(4)
C97 C94 C96 110.1(4)
C74 C94 C96 108.3(4)
O9 C98 N1 129.2(6)
O9 C101 N1 126.7(4)
O10 C104 N2 125.2(3)
O10 C107 N2 126.7(13)
O13 C110 N3 124.3(3)
O14 C113 N4 124.2(4)
N5 C116 C117 122.7(3)
C116 C117 C118 118.6(3)
C119 C118 C117 119.3(3)
C118 C119 C120 119.2(3)
N5 C120 C119 121.7(3)
N5 C120 C121 117.6(3)
C119 C120 C121 120.7(3)
O15 C121 C120 112.3(2)
N6 C122 C123 122.7(3)
C122 C123 C124 118.4(3)
C125 C124 C123 119.5(3)
C124 C125 C126 119.3(3)
N6 C126 C125 121.6(3)
N6 C126 C127 117.2(3)
C125 C126 C127 121.2(3)
O16 C127 C126 111.9(3)
O17 C128 N7 124.5(3)
C132 O131 Mn5 131.9(5)
O131 C132 N133 124.4(7)
C132 N133 C135 122.4(6)
C132 N133 C134 120.9(6)
C135 N133 C134 116.7(5)
C137 O136 Mn5 129.2(6)
O136 C137 N138 123.2(9)
C140 N138 C137 122.9(9)
C140 N138 C139 114.1(8)
C137 N138 C139 122.5(9)
O141 C142 N143 123.0(7)
C142 N143 C144 120.4(6)
C142 N143 C145 122.4(6)
C144 N143 C145 116.7(5)
O148 C149 N150 127.1(4)
C149 N150 C151 121.8(3)
C149 N150 C152 121.5(4)
C151 N150 C152 116.5(4)
C154 O153 C158 60.1(7)
O153 C154 N155 124.1(9)
C158 N155 C154 57.6(8)
C158 N155 C156 167.3(9)
C154 N155 C156 129.9(7)
C158 N155 C160 142.3(11)
C154 N155 C160 157.9(9)
C156 N155 C160 33.7(6)
C158 N155 C157 57.3(8)
C154 N155 C157 114.6(7)
C156 N155 C157 115.1(6)
C160 N155 C157 85.3(8)
C158 N155 C159 121.1(10)
C154 N155 C159 63.5(7)
C156 N155 C159 67.2(7)
C160 N155 C159 96.0(9)
C157 N155 C159 175.9(8)
N155 C158 O153 117.6(13)
C201 C200 C205 118.8(5)
C201 C200 C227 120.1(4)
C205 C200 C227 121.0(5)
C200 C201 C202 122.0(4)
C201 C202 C203 117.1(5)
C201 C202 C228 120.8(4)
C203 C202 C228 122.0(5)
C204 C203 C202 123.0(5)
C203 C204 C205 118.1(5)
C203 C204 C206 119.1(6)
C205 C204 C206 122.8(7)
O301 C205 C204 119.4(5)
O301 C205 C200 119.6(5)
C204 C205 C200 121.0(6)
C204 C206 C207 114.4(4)
C208 C207 C212 118.6(5)
C208 C207 C206 119.9(6)
C212 C207 C206 121.5(6)
C207 C208 C209 123.3(6)
C210 C209 C208 115.9(5)
C210 C209 C243 126.0(7)
C208 C209 C243 111.5(7)
C210 C209 C239 115.3(7)
C208 C209 C239 128.7(7)
C243 C209 C239 31.8(6)
C210 C209 C235 121.8(9)
C208 C209 C235 118.1(9)
C243 C209 C235 44.7(8)
C239 C209 C235 18.2(6)
C209 C210 C211 123.3(5)
C210 C211 C212 118.8(5)
C210 C211 C213 121.0(4)
C212 C211 C213 120.0(4)
O302 C212 C207 120.5(5)
O302 C212 C211 119.4(5)
C207 C212 C211 120.1(5)
C211 C213 C214 110.7(3)
C215 C214 C219 117.9(5)
C215 C214 C213 119.7(4)
C219 C214 C213 122.3(4)
C214 C215 C216 123.1(4)
C215 C216 C217 117.3(4)
C215 C216 C255 104.9(9)
C217 C216 C255 131.9(9)
C215 C216 C251 116.5(6)
C217 C216 C251 126.2(7)
C255 C216 C251 25.1(9)
C215 C216 C247 131.3(7)
C217 C216 C247 109.1(8)
C255 C216 C247 45.4(10)
C251 C216 C247 21.5(7)
C218 C217 C216 122.0(5)
C217 C218 C219 118.5(4)
C217 C218 C220 120.0(5)
C219 C218 C220 121.6(4)
O303 C219 C218 121.0(4)
O303 C219 C214 117.7(5)
C218 C219 C214 121.2(4)
C218 C220 C221 114.6(3)
C222 C221 C226 118.8(4)
C222 C221 C220 120.6(4)
C226 C221 C220 120.7(4)
C221 C222 C223 123.2(4)
C224 C223 C222 116.5(4)
C224 C223 C259 122.2(4)
C222 C223 C259 121.2(4)
C223 C224 C225 122.6(4)
C224 C225 C226 118.7(4)
C224 C225 C227 120.1(3)
C226 C225 C227 121.1(4)
O300 C226 C221 120.1(3)
O300 C226 C225 119.9(4)
C221 C226 C225 120.0(4)
C200 C227 C225 111.4(3)
C232 C228 C202 107.0(5)
C232 C228 C230 113.5(6)
C202 C228 C230 108.3(5)
C232 C228 C229 125.2(11)
C202 C228 C229 127.8(11)
C230 C228 C229 55.9(10)
C232 C228 C234 113.5(6)
C202 C228 C234 106.3(5)
C230 C228 C234 108.0(6)
C229 C228 C234 52.8(10)
C232 C228 C231 56.7(8)
C202 C228 C231 116.6(8)
C230 C228 C231 57.3(8)
C229 C228 C231 96.1(13)
C234 C228 C231 137.1(9)
C232 C228 C233 42.7(9)
C202 C228 C233 120.0(8)
C230 C228 C233 130.2(9)
C229 C228 C233 98.8(12)
C234 C228 C233 70.8(10)
C231 C228 C233 89.0(12)
C236 C235 C237 97.0(17)
C236 C235 C238 119.0(17)
C237 C235 C238 104.9(14)
C236 C235 C209 113.9(17)
C237 C235 C209 125.5(14)
C238 C235 C209 97.9(10)
C241 C239 C240 137.1(14)
C241 C239 C209 111.4(11)
C240 C239 C209 105.7(11)
C241 C239 C242 84.3(10)
C240 C239 C242 97.6(13)
C209 C239 C242 117.3(12)
C244 C243 C246 102.2(17)
C244 C243 C209 101.3(14)
C246 C243 C209 127.2(10)
C244 C243 C245 99.1(19)
C246 C243 C245 120.7(14)
C209 C243 C245 101.1(13)
C248 C247 C250 100(3)
C248 C247 C249 105.6(15)
C250 C247 C249 107(3)
C248 C247 C216 102.0(12)
C250 C247 C216 112(3)
C249 C247 C216 126.5(12)
C253 C251 C254 111.5(16)
C253 C251 C252 107.0(10)
C254 C251 C252 113.8(16)
C253 C251 C216 109.5(9)
C254 C251 C216 107.9(15)
C252 C251 C216 107.0(10)
C216 C255 C257 103.1(13)
C216 C255 C256 125.3(17)
C257 C255 C256 108.9(17)
C216 C255 C258 99.7(15)
C257 C255 C258 107.4(19)
C256 C255 C258 111.0(18)
C260 C259 C261 110.3(6)
C260 C259 C262 107.0(5)
C261 C259 C262 109.9(6)
C260 C259 C223 110.5(5)
C261 C259 C223 107.8(4)
C262 C259 C223 111.3(4)

loop_
_geom_bond_atom_site_label_1
_geom_bond_atom_site_label_2
_geom_bond_distance
Mn1 O3 2.136(2)
Mn1 O13 2.146(2)
Mn1 O14 2.183(2)
Mn1 O15 2.229(2)
Mn1 N5 2.235(2)
Mn1 O11 2.2415(19)
O1 C6 1.357(3)
O1 Mn2 1.940(2)
N1 C98 1.316(8)
N1 C101 1.345(5)
N1 C103 1.443(6)
N1 C100 1.465(8)
N1 C102 1.465(6)
N1 C99 1.465(8)
C1 C2 1.388(4)
C1 C6 1.407(4)
C1 C28 1.527(4)
Mn2 O2 1.898(2)
Mn2 O4 1.9553(19)
Mn2 O3 1.972(2)
Mn2 O11 2.2231(19)
Mn2 O9 2.237(2)
O2 C13 1.346(3)
N2 C104 1.353(4)
N2 C107 1.378(13)
N2 C106 1.436(5)
N2 C108 1.450(14)
N2 C105 1.454(5)
N2 C109 1.484(13)
C2 C3 1.402(4)
Mn3 O15 1.895(2)
Mn3 O16 1.902(2)
Mn3 O12 1.936(2)
Mn3 O11 1.9375(19)
Mn3 O4 2.2474(19)
Mn3 O7 2.2869(19)
O3 C20 1.357(3)
N3 C110 1.314(4)
N3 C112 1.458(4)
N3 C111 1.461(4)
C3 C4 1.396(4)
C3 C29 1.529(5)
Mn4 O5 1.893(2)
Mn4 O8 1.929(2)
Mn4 O7 1.9557(19)
Mn4 O6 1.967(2)
Mn4 O12 2.219(2)
Mn4 O10 2.250(2)
O4 C27 1.356(3)
N4 C113 1.308(5)
N4 C115 1.446(5)
N4 C114 1.463(5)
C4 C5 1.387(4)
Mn5 O6 2.120(2)
Mn5 O17 2.168(2)
Mn5 O131 2.190(4)
Mn5 O16 2.192(2)
Mn5 O136 2.192(7)
Mn5 N6 2.246(3)
Mn5 O12 2.2649(19)
O5 C56 1.338(4)
N5 C120 1.340(4)
N5 C116 1.348(4)
C5 C6 1.418(4)
C5 C7 1.525(4)
O6 C63 1.352(3)
N6 C126 1.342(4)
N6 C122 1.355(4)
O7 C70 1.359(3)
N7 C128 1.325(4)
N7 C129 1.446(5)
N7 C130 1.459(5)
C7 C8 1.524(4)
O8 C77 1.358(4)
C8 C9 1.394(4)
C8 C13 1.405(4)
O9 C101 1.192(5)
O9 C98 1.195(8)
C9 C10 1.402(5)
O10 C107 1.161(15)
O10 C104 1.205(4)
C10 C11 1.392(5)
C10 C36 1.537(5)
C11 C12 1.389(4)
C12 C13 1.416(4)
C12 C14 1.515(4)
O13 C110 1.250(4)
O14 C113 1.247(5)
C14 C15 1.526(4)
O15 C121 1.417(3)
C15 C16 1.386(4)
C15 C20 1.403(4)
O16 C127 1.413(4)
C16 C17 1.394(4)
O17 C128 1.244(4)
C17 C18 1.407(4)
C17 C43 1.535(4)
C18 C19 1.391(4)
C19 C20 1.413(4)
C19 C21 1.524(4)
C21 C22 1.524(4)
C22 C23 1.391(4)
C22 C27 1.414(4)
C23 C24 1.398(4)
C24 C25 1.393(4)
C24 C47 1.536(4)
C25 C26 1.398(4)
C26 C27 1.406(4)
C26 C28 1.521(4)
C29 C32 1.492(11)
C29 C35 1.495(10)
C29 C30 1.531(10)
C29 C33 1.558(11)
C29 C31 1.575(10)
C29 C34 1.588(9)
C36 C38 1.424(8)
C36 C39 1.435(7)
C36 C42 1.477(12)
C36 C41 1.497(14)
C36 C37 1.723(8)
C36 C40 1.727(8)
C43 C46 1.528(5)
C43 C45 1.535(5)
C43 C44 1.544(5)
C47 C48 1.532(5)
C47 C50 1.538(5)
C47 C49 1.540(5)
C51 C52 1.397(5)
C51 C56 1.406(5)
C51 C78 1.534(5)
C52 C53 1.396(6)
C53 C54 1.385(6)
C53 C79 1.548(6)
C54 C55 1.384(5)
C55 C56 1.422(5)
C55 C57 1.514(5)
C57 C58 1.529(4)
C58 C59 1.387(4)
C58 C63 1.404(4)
C59 C60 1.399(5)
C60 C61 1.388(5)
C60 C83 1.542(4)
C61 C62 1.394(4)
C62 C63 1.405(4)
C62 C64 1.516(4)
C64 C65 1.520(4)
C65 C66 1.395(4)
C65 C70 1.406(4)
C66 C67 1.395(4)
C67 C68 1.394(4)
C67 C90 1.539(4)
C68 C69 1.397(4)
C69 C70 1.409(4)
C69 C71 1.519(4)
C71 C72 1.523(4)
C72 C73 1.394(4)
C72 C77 1.408(4)
C73 C74 1.396(4)
C74 C75 1.401(5)
C74 C94 1.540(5)
C75 C76 1.377(5)
C76 C77 1.413(4)
C76 C78 1.527(5)
C79 C80 1.516(8)
C79 C82 1.537(9)
C79 C81 1.553(7)
C83 C87 1.459(12)
C83 C84 1.490(11)
C83 C88 1.540(9)
C83 C86 1.551(10)
C83 C89 1.584(10)
C83 C85 1.588(13)
C90 C93 1.527(5)
C90 C92 1.528(5)
C90 C91 1.544(5)
C94 C95 1.519(6)
C94 C97 1.521(5)
C94 C96 1.542(6)
C116 C117 1.380(4)
C117 C118 1.382(5)
C118 C119 1.376(5)
C119 C120 1.394(4)
C120 C121 1.506(4)
C122 C123 1.375(5)
C123 C124 1.384(5)
C124 C125 1.379(5)
C125 C126 1.390(5)
C126 C127 1.509(4)
O131 C132 1.242(8)
C132 N133 1.317(8)
N133 C135 1.436(8)
N133 C134 1.450(9)
O136 C137 1.294(12)
C137 N138 1.356(12)
N138 C140 1.354(14)
N138 C139 1.430(13)
O141 C142 1.195(8)
C142 N143 1.322(8)
N143 C144 1.450(9)
N143 C145 1.460(8)
O148 C149 1.209(5)
C149 N150 1.330(5)
N150 C151 1.441(5)
N150 C152 1.458(6)
O153 C154 1.205(10)
O153 C158 1.340(16)
C154 N155 1.353(8)
N155 C158 1.302(11)
N155 C156 1.376(8)
N155 C160 1.440(10)
N155 C157 1.500(9)
N155 C159 1.555(11)
C200 C201 1.363(6)
C200 C205 1.405(6)
C200 C227 1.509(6)
C201 C202 1.388(6)
C202 C203 1.399(7)
C202 C228 1.503(8)
C203 C204 1.363(8)
C204 C205 1.384(8)
C204 C206 1.513(6)
C205 O301 1.337(7)
C206 C207 1.527(7)
C207 C208 1.386(8)
C207 C212 1.387(8)
C208 C209 1.399(8)
C209 C210 1.373(8)
C209 C243 1.534(12)
C209 C239 1.541(13)
C209 C235 1.736(15)
C210 C211 1.391(6)
C211 C212 1.397(6)
C211 C213 1.504(7)
C212 O302 1.362(6)
C213 C214 1.510(8)
C214 C215 1.378(7)
C214 C219 1.408(6)
C215 C216 1.393(8)
C216 C217 1.400(6)
C216 C255 1.517(16)
C216 C251 1.564(11)
C216 C247 1.657(15)
C217 C218 1.390(6)
C218 C219 1.397(7)
C218 C220 1.521(5)
C219 O303 1.352(6)
C220 C221 1.523(5)
C221 C222 1.378(6)
C221 C226 1.402(6)
C222 C223 1.405(6)
C223 C224 1.382(6)
C223 C259 1.544(7)
C224 C225 1.402(6)
C225 C226 1.405(5)
C225 C227 1.517(6)
C226 O300 1.354(5)
C228 C232 1.455(8)
C228 C230 1.507(8)
C228 C229 1.540(16)
C228 C234 1.539(8)
C228 C231 1.657(15)
C228 C233 1.681(14)
C235 C236 1.556(18)
C235 C237 1.592(16)
C235 C238 1.599(16)
C239 C241 1.478(13)
C239 C240 1.484(15)
C239 C242 1.644(15)
C243 C244 1.472(17)
C243 C246 1.473(14)
C243 C245 1.543(18)
C247 C248 1.527(17)
C247 C250 1.539(19)
C247 C249 1.555(17)
C251 C253 1.503(13)
C251 C254 1.555(16)
C251 C252 1.562(14)
C255 C257 1.526(17)
C255 C256 1.552(18)
C255 C258 1.553(18)
C259 C260 1.513(7)
C259 C261 1.524(9)
C259 C262 1.535(7)
